data_7019840
loop_
_publ_author_name
'Ke, Hongshan'
'Zhao, Lang'
'Guo, Yang'
'Tang, Jinkui'

_publ_section_title
;
 Polydentate-ligand-supported self-assembly of heterometallic T-shaped
 Co(4)RE (RE = Gd, Tb, Y) clusters: synthesis, structure and magnetism.
;
_journal_issue 32
_journal_name_full 'Dalton transactions (Cambridge, England : 2003)'
_journal_page_first 9760
_journal_page_last 9765
_journal_paper_doi 10.1039/c2dt30761h
_journal_volume 41
_journal_year 2012
_chemical_formula_sum 'C74 H115 Co4 N6 O41.5 Tb'
_chemical_formula_weight 2147.36
_chemical_name_systematic
;
?
;
_space_group_IT_number 14
_symmetry_cell_setting monoclinic
_symmetry_space_group_name_Hall '-P 2ybc'
_symmetry_space_group_name_H-M 'P 1 21/c 1'
_atom_sites_solution_hydrogens geom
_atom_sites_solution_primary direct
_atom_sites_solution_secondary difmap
_audit_creation_method SHELXL-97
_cell_angle_alpha 90.00
_cell_angle_beta 110.597(2)
_cell_angle_gamma 90.00
_cell_formula_units_Z 4
_cell_length_a 11.0993(5)
_cell_length_b 28.4053(13)
_cell_length_c 29.6185(11)
_cell_measurement_reflns_used 9859
_cell_measurement_temperature 173(2)
_cell_measurement_theta_max 26.11
_cell_measurement_theta_min 2.27
_cell_volume 8741.2(7)
_computing_structure_refinement 'SHELXL-97 (Sheldrick, 1997)'
_computing_structure_solution 'SHELXS-97 (Sheldrick, 1990)'
_diffrn_ambient_temperature 173(2)
_diffrn_measured_fraction_theta_full 0.998
_diffrn_measured_fraction_theta_max 0.998
_diffrn_radiation_monochromator graphite
_diffrn_radiation_source 'fine-focus sealed tube'
_diffrn_radiation_type MoK\a
_diffrn_radiation_wavelength 0.71073
_diffrn_reflns_av_R_equivalents 0.0437
_diffrn_reflns_av_sigmaI/netI 0.0522
_diffrn_reflns_limit_h_max 13
_diffrn_reflns_limit_h_min -13
_diffrn_reflns_limit_k_max 35
_diffrn_reflns_limit_k_min -35
_diffrn_reflns_limit_l_max 36
_diffrn_reflns_limit_l_min -27
_diffrn_reflns_number 48548
_diffrn_reflns_theta_full 26.11
_diffrn_reflns_theta_max 26.11
_diffrn_reflns_theta_min 1.03
_exptl_absorpt_coefficient_mu 1.640
_exptl_absorpt_correction_T_max 0.8275
_exptl_absorpt_correction_T_min 0.7351
_exptl_absorpt_correction_type multi-scan
_exptl_absorpt_process_details 'SADABS; Bruker, 2000'
_exptl_crystal_colour black-red
_exptl_crystal_density_diffrn 1.632
_exptl_crystal_density_method 'not measured'
_exptl_crystal_description plate
_exptl_crystal_F_000 4424
_exptl_crystal_size_max 0.20
_exptl_crystal_size_mid 0.16
_exptl_crystal_size_min 0.12
_refine_diff_density_max 2.742
_refine_diff_density_min -0.806
_refine_diff_density_rms 0.153
_refine_ls_extinction_method none
_refine_ls_goodness_of_fit_ref 1.069
_refine_ls_hydrogen_treatment constr
_refine_ls_matrix_type full
_refine_ls_number_parameters 1179
_refine_ls_number_reflns 17364
_refine_ls_number_restraints 0
_refine_ls_restrained_S_all 1.069
_refine_ls_R_factor_all 0.0570
_refine_ls_R_factor_gt 0.0408
_refine_ls_shift/su_max 0.002
_refine_ls_shift/su_mean 0.000
_refine_ls_structure_factor_coef Fsqd
_refine_ls_weighting_details 'calc w=1/[\s^2^(Fo^2^)+(0.0605P)^2^+7.5433P] where P=(Fo^2^+2Fc^2^)/3'
_refine_ls_weighting_scheme calc
_refine_ls_wR_factor_gt 0.1074
_refine_ls_wR_factor_ref 0.1181
_reflns_number_gt 13775
_reflns_number_total 17364
_reflns_threshold_expression >2sigma(I)
_cod_data_source_file c2dt30761h.txt
_cod_data_source_block hske10100502_1_0m
_cod_original_cell_volume 8741.2(6)
_cod_original_sg_symbol_H-M P21/c
_cod_original_formula_sum 'C74 H115 Co4 N6 O41.50 Tb'
_cod_database_code 7019840

loop_
_symmetry_equiv_pos_as_xyz
'x, y, z'
'-x, y+1/2, -z+1/2'
'-x, -y, -z'
'x, -y-1/2, z-1/2'

loop_
_atom_site_label
_atom_site_type_symbol
_atom_site_fract_x
_atom_site_fract_y
_atom_site_fract_z
_atom_site_U_iso_or_equiv
_atom_site_adp_type
_atom_site_occupancy
_atom_site_symmetry_multiplicity
_atom_site_calc_flag
_atom_site_refinement_flags
_atom_site_disorder_assembly
_atom_site_disorder_group
Tb1 Tb 0.135320(19) 0.765385(6) 0.504127(7) 0.01564(6) Uani 1 1 d . . .
C1 C -0.2205(5) 0.60199(15) 0.59320(16) 0.0266(10) Uani 1 1 d . . .
C2 C -0.1076(4) 0.62405(14) 0.59110(15) 0.0226(9) Uani 1 1 d . . .
C3 C -0.0015(5) 0.62857(15) 0.63440(15) 0.0246(10) Uani 1 1 d . . .
C4 C -0.0096(5) 0.61022(17) 0.67791(17) 0.0332(11) Uani 1 1 d . . .
H4 H 0.0609 0.6129 0.7064 0.040 Uiso 1 1 calc R . .
C5 C -0.1185(5) 0.58878(18) 0.67869(18) 0.0389(13) Uani 1 1 d . . .
H5 H -0.1221 0.5769 0.7074 0.047 Uiso 1 1 calc R . .
C6 C -0.2250(5) 0.58471(17) 0.63597(18) 0.0353(12) Uani 1 1 d . . .
H6 H -0.2996 0.5702 0.6365 0.042 Uiso 1 1 calc R . .
C7 C -0.4282(5) 0.57158(19) 0.5470(2) 0.0387(12) Uani 1 1 d . . .
H7A H -0.4009 0.5400 0.5572 0.058 Uiso 1 1 calc R . .
H7B H -0.4881 0.5711 0.5144 0.058 Uiso 1 1 calc R . .
H7C H -0.4690 0.5849 0.5677 0.058 Uiso 1 1 calc R . .
C8 C 0.1187(5) 0.64835(15) 0.63643(16) 0.0260(10) Uani 1 1 d . . .
H8 H 0.1818 0.6511 0.6669 0.031 Uiso 1 1 calc R . .
C9 C 0.2841(4) 0.67548(15) 0.60777(15) 0.0216(9) Uani 1 1 d . . .
C10 C 0.3826(5) 0.64223(16) 0.64312(17) 0.0330(11) Uani 1 1 d . . .
H10A H 0.4650 0.6463 0.6391 0.040 Uiso 1 1 calc R . .
H10B H 0.3932 0.6516 0.6758 0.040 Uiso 1 1 calc R . .
C11 C 0.3115(4) 0.72528(15) 0.62733(15) 0.0249(10) Uani 1 1 d . . .
H11A H 0.2903 0.7281 0.6563 0.030 Uiso 1 1 calc R . .
H11B H 0.4024 0.7321 0.6357 0.030 Uiso 1 1 calc R . .
C12 C 0.2962(4) 0.67025(15) 0.55761(15) 0.0216(9) Uani 1 1 d . . .
H12A H 0.3644 0.6906 0.5557 0.026 Uiso 1 1 calc R . .
H12B H 0.3190 0.6380 0.5533 0.026 Uiso 1 1 calc R . .
C13 C 0.1673(5) 0.52666(15) 0.51369(18) 0.0291(11) Uani 1 1 d . . .
C14 C 0.1527(5) 0.49362(16) 0.4784(2) 0.0359(12) Uani 1 1 d . . .
H14 H 0.2056 0.4672 0.4851 0.043 Uiso 1 1 calc R . .
C15 C 0.0586(6) 0.49904(17) 0.4320(2) 0.0405(13) Uani 1 1 d . . .
H15 H 0.0475 0.4760 0.4086 0.049 Uiso 1 1 calc R . .
C16 C -0.0153(5) 0.53824(15) 0.42233(17) 0.0318(11) Uani 1 1 d . . .
H16 H -0.0767 0.5422 0.3917 0.038 Uiso 1 1 calc R . .
C17 C -0.0010(4) 0.57340(14) 0.45788(16) 0.0241(10) Uani 1 1 d . . .
C18 C 0.0882(4) 0.56756(14) 0.50451(16) 0.0238(10) Uani 1 1 d . . .
C19 C 0.3426(5) 0.48546(18) 0.5711(2) 0.0500(16) Uani 1 1 d . . .
H19A H 0.2944 0.4569 0.5685 0.075 Uiso 1 1 calc R . .
H19B H 0.4025 0.4887 0.6035 0.075 Uiso 1 1 calc R . .
H19C H 0.3886 0.4845 0.5491 0.075 Uiso 1 1 calc R . .
C20 C -0.0791(4) 0.61447(14) 0.44379(15) 0.0216(9) Uani 1 1 d . . .
H20 H -0.1412 0.6146 0.4130 0.026 Uiso 1 1 calc R . .
C21 C -0.1607(4) 0.69157(14) 0.45053(14) 0.0171(8) Uani 1 1 d . . .
C22 C -0.3003(4) 0.67540(15) 0.42811(16) 0.0246(10) Uani 1 1 d . . .
H22A H -0.3561 0.7027 0.4232 0.030 Uiso 1 1 calc R . .
H22B H -0.3132 0.6618 0.3967 0.030 Uiso 1 1 calc R . .
C23 C -0.1467(4) 0.72387(14) 0.49363(14) 0.0189(9) Uani 1 1 d . . .
H23A H -0.1668 0.7560 0.4824 0.023 Uiso 1 1 calc R . .
H23B H -0.2073 0.7143 0.5088 0.023 Uiso 1 1 calc R . .
C24 C -0.1180(4) 0.71721(14) 0.41280(14) 0.0195(9) Uani 1 1 d . . .
H24A H -0.1194 0.6953 0.3875 0.023 Uiso 1 1 calc R . .
H24B H -0.1784 0.7423 0.3982 0.023 Uiso 1 1 calc R . .
C25 C 0.3983(4) 0.94155(13) 0.54483(15) 0.0191(9) Uani 1 1 d . . .
C26 C 0.2997(4) 0.95385(14) 0.56237(15) 0.0204(9) Uani 1 1 d . . .
C27 C 0.3242(4) 0.98704(15) 0.60048(16) 0.0256(10) Uani 1 1 d . . .
H27 H 0.2590 0.9952 0.6120 0.031 Uiso 1 1 calc R . .
C28 C 0.4437(5) 1.00709(16) 0.62037(17) 0.0304(11) Uani 1 1 d . . .
H28 H 0.4592 1.0284 0.6456 0.036 Uiso 1 1 calc R . .
C29 C 0.5423(5) 0.99587(15) 0.60327(16) 0.0280(10) Uani 1 1 d . . .
H29 H 0.6224 1.0101 0.6167 0.034 Uiso 1 1 calc R . .
C30 C 0.5211(4) 0.96368(14) 0.56647(15) 0.0224(9) Uani 1 1 d . . .
C31 C 0.7263(5) 0.97581(19) 0.5597(2) 0.0433(14) Uani 1 1 d . . .
H31A H 0.7067 1.0084 0.5522 0.065 Uiso 1 1 calc R . .
H31B H 0.7773 0.9642 0.5418 0.065 Uiso 1 1 calc R . .
H31C H 0.7735 0.9725 0.5936 0.065 Uiso 1 1 calc R . .
C32 C 0.1702(4) 0.93647(14) 0.54026(15) 0.0202(9) Uani 1 1 d . . .
H32 H 0.1075 0.9491 0.5508 0.024 Uiso 1 1 calc R . .
C33 C -0.0043(4) 0.89258(14) 0.48494(15) 0.0187(9) Uani 1 1 d . . .
C34 C -0.0856(4) 0.93682(15) 0.46652(16) 0.0239(9) Uani 1 1 d . . .
H34A H -0.1699 0.9274 0.4445 0.029 Uiso 1 1 calc R . .
H34B H -0.0975 0.9527 0.4936 0.029 Uiso 1 1 calc R . .
C35 C -0.0162(4) 0.85934(14) 0.44200(15) 0.0197(9) Uani 1 1 d . . .
H35A H -0.0887 0.8383 0.4367 0.024 Uiso 1 1 calc R . .
H35B H -0.0316 0.8778 0.4130 0.024 Uiso 1 1 calc R . .
C36 C -0.0501(4) 0.86780(14) 0.52148(16) 0.0226(9) Uani 1 1 d . . .
H36A H -0.0304 0.8870 0.5503 0.027 Uiso 1 1 calc R . .
H36B H -0.1426 0.8634 0.5080 0.027 Uiso 1 1 calc R . .
C37 C 0.2023(4) 0.91136(14) 0.38651(15) 0.0198(9) Uani 1 1 d . . .
C38 C 0.3003(4) 0.88341(14) 0.38034(15) 0.0207(9) Uani 1 1 d . . .
C39 C 0.3254(4) 0.88639(16) 0.33695(16) 0.0267(10) Uani 1 1 d . . .
H39 H 0.3925 0.8689 0.3336 0.032 Uiso 1 1 calc R . .
C40 C 0.2539(5) 0.91423(16) 0.29987(17) 0.0309(11) Uani 1 1 d . . .
H40 H 0.2728 0.9159 0.2717 0.037 Uiso 1 1 calc R . .
C41 C 0.1518(5) 0.94031(16) 0.30439(16) 0.0274(10) Uani 1 1 d . . .
H41 H 0.1008 0.9586 0.2787 0.033 Uiso 1 1 calc R . .
C42 C 0.1265(4) 0.93908(14) 0.34670(15) 0.0227(9) Uani 1 1 d . . .
C43 C -0.0483(5) 0.99307(19) 0.31778(18) 0.0401(13) Uani 1 1 d . . .
H43A H 0.0042 1.0158 0.3094 0.060 Uiso 1 1 calc R . .
H43B H -0.1095 1.0090 0.3285 0.060 Uiso 1 1 calc R . .
H43C H -0.0931 0.9742 0.2901 0.060 Uiso 1 1 calc R . .
C44 C 0.3749(4) 0.85080(14) 0.41649(15) 0.0201(9) Uani 1 1 d . . .
H44 H 0.4416 0.8351 0.4106 0.024 Uiso 1 1 calc R . .
C45 C 0.4430(4) 0.80707(14) 0.49037(14) 0.0170(8) Uani 1 1 d . . .
C46 C 0.5859(4) 0.81384(15) 0.49671(16) 0.0228(9) Uani 1 1 d . . .
H46A H 0.6381 0.7974 0.5257 0.027 Uiso 1 1 calc R . .
H46B H 0.6011 0.7992 0.4696 0.027 Uiso 1 1 calc R . .
C47 C 0.4000(4) 0.75775(14) 0.47071(15) 0.0180(9) Uani 1 1 d . . .
H47A H 0.4076 0.7547 0.4392 0.022 Uiso 1 1 calc R . .
H47B H 0.4566 0.7347 0.4919 0.022 Uiso 1 1 calc R . .
C48 C 0.4250(4) 0.81500(14) 0.53885(14) 0.0191(9) Uani 1 1 d . . .
H48A H 0.4451 0.7862 0.5576 0.023 Uiso 1 1 calc R . .
H48B H 0.4838 0.8393 0.5568 0.023 Uiso 1 1 calc R . .
C49 C 0.3682(4) 0.70828(15) 0.28092(15) 0.0217(9) Uani 1 1 d . . .
C50 C 0.4914(4) 0.69663(17) 0.27880(16) 0.0282(10) Uani 1 1 d . . .
C51 C 0.5686(5) 0.73067(19) 0.26998(19) 0.0368(12) Uani 1 1 d . . .
H51 H 0.6482 0.7223 0.2686 0.044 Uiso 1 1 calc R . .
C52 C 0.5286(5) 0.77786(18) 0.26308(19) 0.0374(12) Uani 1 1 d . . .
H52 H 0.5810 0.8006 0.2568 0.045 Uiso 1 1 calc R . .
C53 C 0.4128(4) 0.79011(16) 0.26564(16) 0.0271(10) Uani 1 1 d . . .
H53 H 0.3869 0.8214 0.2613 0.033 Uiso 1 1 calc R . .
C54 C 0.3309(4) 0.75608(15) 0.27476(15) 0.0226(9) Uani 1 1 d . . .
C55 C 0.6447(5) 0.6355(2) 0.2862(2) 0.0497(15) Uani 1 1 d . . .
H55A H 0.6491 0.6406 0.2547 0.075 Uiso 1 1 calc R . .
H55B H 0.6568 0.6027 0.2942 0.075 Uiso 1 1 calc R . .
H55C H 0.7109 0.6535 0.3096 0.075 Uiso 1 1 calc R . .
C56 C 0.2098(4) 0.77265(15) 0.27681(15) 0.0221(9) Uani 1 1 d . . .
H56 H 0.1885 0.8040 0.2691 0.027 Uiso 1 1 calc R . .
C57 C 0.0078(4) 0.76840(14) 0.29010(15) 0.0186(9) Uani 1 1 d . . .
C58 C -0.0742(4) 0.78678(16) 0.23988(16) 0.0255(10) Uani 1 1 d . . .
H58A H -0.0360 0.8154 0.2330 0.031 Uiso 1 1 calc R . .
H58B H -0.0757 0.7635 0.2157 0.031 Uiso 1 1 calc R . .
C59 C 0.0387(4) 0.80837(14) 0.32711(15) 0.0218(9) Uani 1 1 d . . .
H59A H 0.0847 0.8332 0.3174 0.026 Uiso 1 1 calc R . .
H59B H -0.0406 0.8215 0.3284 0.026 Uiso 1 1 calc R . .
C60 C -0.0612(4) 0.72760(14) 0.30498(15) 0.0193(9) Uani 1 1 d . . .
H60A H -0.1171 0.7401 0.3210 0.023 Uiso 1 1 calc R . .
H60B H -0.1144 0.7108 0.2764 0.023 Uiso 1 1 calc R . .
C61 C -0.1352(5) 0.61680(15) 0.20532(16) 0.0262(10) Uani 1 1 d . . .
C62 C -0.2203(4) 0.58007(16) 0.20012(17) 0.0287(10) Uani 1 1 d . . .
H62 H -0.2901 0.5766 0.1715 0.034 Uiso 1 1 calc R . .
C63 C -0.2014(4) 0.54802(16) 0.23789(17) 0.0281(10) Uani 1 1 d . . .
H63 H -0.2602 0.5238 0.2348 0.034 Uiso 1 1 calc R . .
C64 C -0.0970(4) 0.55233(15) 0.27917(16) 0.0252(10) Uani 1 1 d . . .
H64 H -0.0829 0.5300 0.3034 0.030 Uiso 1 1 calc R . .
C65 C -0.0099(4) 0.59009(14) 0.28573(15) 0.0202(9) Uani 1 1 d . . .
C66 C -0.0299(4) 0.62389(14) 0.24901(15) 0.0205(9) Uani 1 1 d . . .
C67 C -0.2414(6) 0.6445(2) 0.1252(2) 0.0595(19) Uani 1 1 d . . .
H67A H -0.2326 0.6149 0.1110 0.089 Uiso 1 1 calc R . .
H67B H -0.2365 0.6696 0.1043 0.089 Uiso 1 1 calc R . .
H67C H -0.3230 0.6456 0.1296 0.089 Uiso 1 1 calc R . .
C68 C 0.1018(4) 0.59120(15) 0.32976(15) 0.0211(9) Uani 1 1 d . . .
H68 H 0.1138 0.5658 0.3507 0.025 Uiso 1 1 calc R . .
C69 C 0.2981(4) 0.62211(14) 0.38788(14) 0.0190(9) Uani 1 1 d . . .
C70 C 0.3675(4) 0.66951(14) 0.39071(15) 0.0200(9) Uani 1 1 d . . .
H70A H 0.4162 0.6769 0.4242 0.024 Uiso 1 1 calc R . .
H70B H 0.4274 0.6672 0.3736 0.024 Uiso 1 1 calc R . .
C71 C 0.2545(4) 0.61575(15) 0.43113(15) 0.0210(9) Uani 1 1 d . . .
H71A H 0.2089 0.5861 0.4282 0.025 Uiso 1 1 calc R . .
H71B H 0.3291 0.6149 0.4606 0.025 Uiso 1 1 calc R . .
C72 C 0.3919(4) 0.58308(15) 0.38672(16) 0.0243(10) Uani 1 1 d . . .
H72A H 0.4083 0.5852 0.3567 0.029 Uiso 1 1 calc R . .
H72B H 0.4729 0.5880 0.4130 0.029 Uiso 1 1 calc R . .
C73 C 0.4158(6) 0.8592(2) 0.6534(2) 0.0536(16) Uani 1 1 d . . .
H73A H 0.4494 0.8864 0.6426 0.080 Uiso 1 1 calc R . .
H73B H 0.4720 0.8329 0.6559 0.080 Uiso 1 1 calc R . .
H73C H 0.4098 0.8655 0.6844 0.080 Uiso 1 1 calc R . .
C74 C 0.2756(8) 0.3888(3) 0.1850(3) 0.083(2) Uani 1 1 d . . .
H74A H 0.2237 0.4155 0.1699 0.124 Uiso 1 1 calc R . .
H74B H 0.2442 0.3612 0.1657 0.124 Uiso 1 1 calc R . .
H74C H 0.3633 0.3945 0.1879 0.124 Uiso 1 1 calc R . .
Co1 Co 0.24299(5) 0.873506(18) 0.480060(19) 0.01522(12) Uani 1 1 d . . .
Co2 Co 0.03780(5) 0.657662(18) 0.535051(19) 0.01669(12) Uani 1 1 d . . .
Co3 Co 0.14506(5) 0.721480(19) 0.402252(19) 0.01686(12) Uani 1 1 d . . .
Co4 Co 0.16010(5) 0.684202(18) 0.311198(19) 0.01609(12) Uani 1 1 d . . .
N1 N 0.1297(3) 0.74747(12) 0.28841(12) 0.0177(7) Uani 1 1 d . . .
N2 N 0.1850(3) 0.62437(11) 0.34200(12) 0.0166(7) Uani 1 1 d . . .
N3 N -0.0714(3) 0.65149(12) 0.46995(12) 0.0179(7) Uani 1 1 d . . .
N4 N 0.1488(3) 0.66283(12) 0.60064(12) 0.0205(8) Uani 1 1 d . . .
N5 N 0.3576(3) 0.84144(11) 0.45611(12) 0.0163(7) Uani 1 1 d . . .
N6 N 0.1341(3) 0.90480(11) 0.50704(12) 0.0171(7) Uani 1 1 d . . .
O1 O -0.3196(3) 0.59928(12) 0.54932(12) 0.0326(8) Uani 1 1 d . . .
O2 O -0.1091(3) 0.63835(10) 0.54865(10) 0.0228(6) Uani 1 1 d . . .
O3 O 0.3499(5) 0.59432(16) 0.63765(18) 0.0739(14) Uani 1 1 d . . .
H3 H 0.2895 0.5904 0.6123 0.111 Uiso 1 1 calc R . .
O4 O 0.1802(3) 0.68206(9) 0.52076(10) 0.0179(6) Uani 1 1 d . . .
O5 O 0.2372(3) 0.75858(10) 0.59207(10) 0.0251(7) Uani 1 1 d . . .
H5A H 0.2236 0.7858 0.6070 0.030 Uiso 1 1 calc R . .
O6 O 0.2563(3) 0.52473(11) 0.55969(14) 0.0406(9) Uani 1 1 d . . .
O7 O 0.1058(3) 0.59655(10) 0.54100(10) 0.0239(7) Uani 1 1 d . . .
O8 O -0.3370(3) 0.64206(13) 0.45621(12) 0.0376(9) Uani 1 1 d . . .
H8A H -0.2746 0.6354 0.4801 0.056 Uiso 1 1 calc R . .
O9 O 0.0067(3) 0.73633(9) 0.43345(10) 0.0174(6) Uani 1 1 d . . .
O10 O -0.0196(3) 0.72184(9) 0.52790(10) 0.0176(6) Uani 1 1 d . . .
O11 O -0.1416(3) 0.64938(12) 0.17027(11) 0.0389(9) Uani 1 1 d . . .
O12 O 0.0426(3) 0.66127(10) 0.25179(10) 0.0207(6) Uani 1 1 d . . .
O13 O 0.3456(3) 0.53729(10) 0.39078(12) 0.0303(7) Uani 1 1 d . . .
H13 H 0.3136 0.5256 0.3639 0.045 Uiso 1 1 calc R . .
O14 O 0.1722(3) 0.65355(9) 0.43335(10) 0.0205(6) Uani 1 1 d . . .
H14A H 0.1215 0.6472 0.4518 0.025 Uiso 1 1 calc R . .
O15 O 0.2776(3) 0.70620(9) 0.37016(10) 0.0179(6) Uani 1 1 d . . .
O16 O 0.5216(3) 0.65018(12) 0.28630(13) 0.0353(8) Uani 1 1 d . . .
O17 O 0.2968(3) 0.67395(10) 0.28707(10) 0.0217(6) Uani 1 1 d . . .
O18 O -0.2027(3) 0.79628(11) 0.23747(12) 0.0322(8) Uani 1 1 d . . .
H18 H -0.2091 0.8242 0.2434 0.048 Uiso 1 1 calc R . .
O19 O 0.1152(3) 0.79126(9) 0.37342(10) 0.0206(6) Uani 1 1 d . . .
H19 H 0.1601 0.8145 0.3949 0.025 Uiso 1 1 calc R . .
O20 O 0.0276(3) 0.69619(9) 0.33618(10) 0.0178(6) Uani 1 1 d . . .
O21 O 0.0311(3) 0.96366(11) 0.35537(11) 0.0282(7) Uani 1 1 d . . .
O22 O 0.1760(3) 0.91412(9) 0.42645(10) 0.0191(6) Uani 1 1 d . . .
O23 O 0.2727(3) 0.74817(9) 0.46670(10) 0.0172(6) Uani 1 1 d . . .
O24 O 0.2960(3) 0.82878(9) 0.53154(9) 0.0170(6) Uani 1 1 d . . .
O25 O 0.6277(3) 0.86118(12) 0.50009(15) 0.0418(9) Uani 1 1 d . . .
H25 H 0.5810 0.8776 0.5097 0.063 Uiso 1 1 calc R . .
O26 O 0.6100(3) 0.94963(11) 0.54713(12) 0.0301(7) Uani 1 1 d . . .
O27 O 0.3875(3) 0.91233(10) 0.50953(10) 0.0207(6) Uani 1 1 d . . .
O28 O -0.0314(3) 0.96885(11) 0.44263(13) 0.0348(8) Uani 1 1 d . . .
H28A H 0.0062 0.9543 0.4276 0.052 Uiso 1 1 calc R . .
O29 O 0.0983(3) 0.83254(9) 0.45168(10) 0.0159(6) Uani 1 1 d . . .
O30 O 0.0124(3) 0.82276(10) 0.53384(10) 0.0228(7) Uani 1 1 d . . .
H30 H 0.0039 0.8116 0.5621 0.027 Uiso 1 1 calc R . .
O31 O 0.2910(3) 0.84849(12) 0.61967(12) 0.0341(8) Uani 1 1 d . . .
H31X H 0.2932 0.8484 0.5923 0.051 Uiso 1 1 calc R . .
O32 O 0.2688(6) 0.38192(18) 0.2320(2) 0.0832(16) Uani 1 1 d . . .
H32X H 0.2066 0.3962 0.2339 0.125 Uiso 1 1 calc R . .
O33 O 0.4500(7) 0.4463(2) 0.28748(19) 0.121(3) Uani 1 1 d . . .
O34 O 0.4675(5) 0.53019(19) 0.2317(2) 0.0857(16) Uani 1 1 d . . .
O35 O 0.2734(3) 0.58589(11) 0.24117(12) 0.0347(8) Uani 1 1 d . . .
O36 O 0.2587(4) 0.50832(13) 0.29731(13) 0.0472(10) Uani 1 1 d . . .
O37 O 0.1008(4) 0.70599(13) 0.18193(12) 0.0452(9) Uani 1 1 d . . .
O38 O 0.1014(4) 0.89438(13) 0.64719(13) 0.0451(9) Uani 1 1 d . . .
O39 O 0.1869(16) 0.5375(6) 0.6434(7) 0.170(7) Uani 0.50 1 d P . .
O40 O 0.6865(12) 0.7156(5) 0.6142(5) 0.094(4) Uani 0.50 1 d P A 1
O40' O 0.6948(12) 0.7217(4) 0.5834(4) 0.081(4) Uani 0.50 1 d P B 2
O42 O 0.9317(4) 0.72814(12) 0.09443(12) 0.0390(9) Uani 1 1 d . . .
O41 O 0.635(2) 0.7536(8) 0.6604(8) 0.146(10) Uani 0.50 1 d P C 1
O41' O 0.6200(15) 0.7276(6) 0.6505(7) 0.074(5) Uani 0.50 1 d P D 2

loop_
_atom_site_aniso_label
_atom_site_aniso_U_11
_atom_site_aniso_U_22
_atom_site_aniso_U_33
_atom_site_aniso_U_23
_atom_site_aniso_U_13
_atom_site_aniso_U_12
Tb1 0.01795(11) 0.01419(10) 0.01560(11) -0.00082(7) 0.00694(8) -0.00052(8)
C1 0.037(3) 0.019(2) 0.029(2) 0.0010(19) 0.019(2) -0.0003(19)
C2 0.035(3) 0.015(2) 0.024(2) 0.0005(17) 0.018(2) 0.0035(18)
C3 0.038(3) 0.019(2) 0.019(2) 0.0027(17) 0.013(2) 0.0001(19)
C4 0.045(3) 0.035(3) 0.021(2) 0.004(2) 0.012(2) -0.004(2)
C5 0.056(3) 0.042(3) 0.026(3) 0.009(2) 0.023(3) -0.008(3)
C6 0.043(3) 0.034(3) 0.039(3) 0.005(2) 0.026(3) -0.007(2)
C7 0.026(3) 0.045(3) 0.046(3) 0.013(3) 0.014(2) -0.003(2)
C8 0.033(3) 0.024(2) 0.020(2) -0.0015(18) 0.007(2) -0.0004(19)
C9 0.022(2) 0.022(2) 0.020(2) 0.0002(17) 0.0056(19) -0.0012(18)
C10 0.042(3) 0.024(2) 0.024(2) 0.0028(19) 0.000(2) 0.004(2)
C11 0.030(2) 0.024(2) 0.015(2) -0.0007(17) 0.0013(19) -0.0029(19)
C12 0.021(2) 0.020(2) 0.024(2) 0.0023(17) 0.0077(19) 0.0041(17)
C13 0.032(3) 0.018(2) 0.040(3) 0.005(2) 0.017(2) 0.0022(19)
C14 0.046(3) 0.017(2) 0.058(3) 0.002(2) 0.035(3) 0.008(2)
C15 0.067(4) 0.021(2) 0.047(3) -0.007(2) 0.037(3) -0.001(2)
C16 0.051(3) 0.021(2) 0.030(3) -0.0010(19) 0.023(2) -0.003(2)
C17 0.034(3) 0.016(2) 0.028(2) -0.0025(18) 0.018(2) -0.0052(19)
C18 0.028(2) 0.016(2) 0.035(3) 0.0004(18) 0.019(2) -0.0014(18)
C19 0.035(3) 0.032(3) 0.080(4) 0.012(3) 0.016(3) 0.013(2)
C20 0.026(2) 0.021(2) 0.018(2) -0.0037(17) 0.0074(19) -0.0061(18)
C21 0.017(2) 0.017(2) 0.018(2) 0.0031(16) 0.0067(18) 0.0007(16)
C22 0.024(2) 0.026(2) 0.023(2) 0.0015(18) 0.008(2) -0.0027(19)
C23 0.019(2) 0.019(2) 0.019(2) -0.0002(16) 0.0072(18) -0.0006(17)
C24 0.022(2) 0.020(2) 0.016(2) 0.0000(16) 0.0062(18) 0.0007(17)
C25 0.024(2) 0.0127(19) 0.019(2) 0.0022(16) 0.0051(18) 0.0003(17)
C26 0.025(2) 0.016(2) 0.020(2) -0.0045(17) 0.0075(19) -0.0002(17)
C27 0.029(2) 0.023(2) 0.025(2) -0.0057(18) 0.009(2) 0.0022(19)
C28 0.036(3) 0.027(2) 0.027(2) -0.012(2) 0.010(2) -0.005(2)
C29 0.028(2) 0.025(2) 0.026(2) -0.0059(19) 0.004(2) -0.006(2)
C30 0.025(2) 0.018(2) 0.023(2) -0.0012(17) 0.0056(19) -0.0019(18)
C31 0.037(3) 0.045(3) 0.057(4) -0.016(3) 0.027(3) -0.016(2)
C32 0.025(2) 0.016(2) 0.021(2) -0.0016(17) 0.0099(19) 0.0038(17)
C33 0.016(2) 0.018(2) 0.022(2) -0.0044(17) 0.0068(18) 0.0018(16)
C34 0.024(2) 0.023(2) 0.025(2) 0.0024(18) 0.010(2) 0.0055(18)
C35 0.016(2) 0.021(2) 0.020(2) -0.0026(17) 0.0042(18) 0.0005(17)
C36 0.023(2) 0.022(2) 0.025(2) -0.0030(18) 0.011(2) 0.0027(18)
C37 0.024(2) 0.016(2) 0.020(2) -0.0036(16) 0.0085(19) -0.0079(17)
C38 0.022(2) 0.020(2) 0.020(2) -0.0004(17) 0.0072(19) -0.0055(17)
C39 0.028(2) 0.028(2) 0.028(2) -0.0029(19) 0.015(2) -0.002(2)
C40 0.042(3) 0.031(3) 0.025(2) -0.002(2) 0.018(2) -0.006(2)
C41 0.036(3) 0.024(2) 0.020(2) 0.0036(18) 0.007(2) -0.004(2)
C42 0.028(2) 0.016(2) 0.023(2) -0.0010(17) 0.007(2) -0.0034(18)
C43 0.040(3) 0.042(3) 0.036(3) 0.017(2) 0.011(3) 0.015(2)
C44 0.018(2) 0.019(2) 0.026(2) -0.0032(17) 0.0113(19) -0.0006(17)
C45 0.0124(19) 0.019(2) 0.019(2) -0.0003(16) 0.0047(17) 0.0015(16)
C46 0.016(2) 0.025(2) 0.028(2) -0.0037(18) 0.0087(19) -0.0014(17)
C47 0.017(2) 0.017(2) 0.018(2) -0.0017(16) 0.0048(18) 0.0019(16)
C48 0.017(2) 0.022(2) 0.018(2) -0.0026(17) 0.0051(18) -0.0017(17)
C49 0.023(2) 0.027(2) 0.018(2) -0.0045(18) 0.0112(19) -0.0020(19)
C50 0.025(2) 0.034(3) 0.027(2) -0.010(2) 0.011(2) -0.001(2)
C51 0.022(2) 0.052(3) 0.043(3) -0.009(2) 0.020(2) -0.002(2)
C52 0.035(3) 0.040(3) 0.044(3) -0.007(2) 0.023(3) -0.013(2)
C53 0.031(3) 0.025(2) 0.029(2) -0.0040(19) 0.015(2) -0.008(2)
C54 0.022(2) 0.029(2) 0.020(2) -0.0032(18) 0.0109(19) -0.0033(18)
C55 0.034(3) 0.061(4) 0.063(4) -0.010(3) 0.027(3) 0.012(3)
C56 0.028(2) 0.018(2) 0.022(2) 0.0004(17) 0.011(2) -0.0039(18)
C57 0.018(2) 0.020(2) 0.018(2) 0.0013(16) 0.0065(18) 0.0005(17)
C58 0.022(2) 0.032(2) 0.023(2) 0.0055(19) 0.009(2) 0.0028(19)
C59 0.025(2) 0.018(2) 0.024(2) -0.0019(17) 0.011(2) 0.0006(18)
C60 0.016(2) 0.023(2) 0.019(2) 0.0021(17) 0.0061(18) 0.0014(17)
C61 0.033(3) 0.022(2) 0.023(2) -0.0020(18) 0.009(2) 0.0011(19)
C62 0.022(2) 0.032(3) 0.026(2) -0.007(2) 0.001(2) -0.003(2)
C63 0.027(2) 0.025(2) 0.033(3) -0.008(2) 0.011(2) -0.0066(19)
C64 0.027(2) 0.026(2) 0.027(2) -0.0026(19) 0.013(2) -0.0028(19)
C65 0.022(2) 0.018(2) 0.023(2) -0.0011(17) 0.0107(19) 0.0013(17)
C66 0.021(2) 0.023(2) 0.017(2) -0.0050(17) 0.0068(18) 0.0018(18)
C67 0.052(4) 0.079(5) 0.029(3) 0.018(3) -0.009(3) -0.024(3)
C68 0.025(2) 0.021(2) 0.019(2) 0.0019(17) 0.0101(19) 0.0036(18)
C69 0.019(2) 0.019(2) 0.016(2) -0.0003(16) 0.0030(18) 0.0019(17)
C70 0.017(2) 0.018(2) 0.024(2) -0.0040(17) 0.0062(18) -0.0007(17)
C71 0.024(2) 0.021(2) 0.018(2) 0.0016(17) 0.0077(19) 0.0052(18)
C72 0.024(2) 0.022(2) 0.027(2) -0.0016(18) 0.009(2) 0.0035(18)
C73 0.065(4) 0.059(4) 0.036(3) -0.003(3) 0.016(3) 0.000(3)
C74 0.082(6) 0.078(5) 0.085(6) 0.006(4) 0.026(5) -0.008(4)
Co1 0.0171(3) 0.0130(3) 0.0162(3) -0.0016(2) 0.0066(2) -0.0005(2)
Co2 0.0203(3) 0.0144(3) 0.0166(3) 0.0007(2) 0.0079(2) 0.0010(2)
Co3 0.0186(3) 0.0168(3) 0.0160(3) -0.0006(2) 0.0071(2) 0.0004(2)
Co4 0.0180(3) 0.0162(3) 0.0153(3) -0.0008(2) 0.0073(2) -0.0005(2)
N1 0.0178(18) 0.0189(17) 0.0166(17) 0.0011(14) 0.0062(15) 0.0011(14)
N2 0.0185(18) 0.0152(17) 0.0155(17) -0.0017(13) 0.0053(15) -0.0013(14)
N3 0.0177(18) 0.0198(18) 0.0178(17) 0.0027(14) 0.0083(15) -0.0016(14)
N4 0.0241(19) 0.0177(17) 0.0199(18) -0.0005(14) 0.0080(16) -0.0002(15)
N5 0.0148(17) 0.0143(16) 0.0191(18) -0.0036(13) 0.0051(15) -0.0007(13)
N6 0.0185(18) 0.0136(16) 0.0189(17) -0.0015(14) 0.0061(15) 0.0017(14)
O1 0.0264(18) 0.0370(19) 0.0358(19) 0.0122(15) 0.0128(16) -0.0037(14)
O2 0.0241(16) 0.0258(16) 0.0205(15) 0.0059(12) 0.0106(13) -0.0013(13)
O3 0.077(4) 0.056(3) 0.071(3) 0.009(2) 0.003(3) 0.009(2)
O4 0.0175(14) 0.0184(14) 0.0184(14) 0.0008(11) 0.0071(12) -0.0001(12)
O5 0.0378(19) 0.0182(15) 0.0156(15) -0.0008(12) 0.0047(14) 0.0011(13)
O6 0.038(2) 0.0240(18) 0.055(2) 0.0078(16) 0.0110(19) 0.0125(15)
O7 0.0297(17) 0.0171(15) 0.0237(16) 0.0015(12) 0.0078(14) 0.0045(13)
O8 0.0274(18) 0.047(2) 0.035(2) 0.0153(17) 0.0071(16) -0.0145(16)
O9 0.0189(15) 0.0184(14) 0.0165(14) -0.0011(11) 0.0082(12) -0.0035(12)
O10 0.0192(15) 0.0155(14) 0.0169(14) 0.0007(11) 0.0048(12) 0.0014(11)
O11 0.043(2) 0.038(2) 0.0231(17) 0.0055(15) -0.0048(16) -0.0094(16)
O12 0.0237(16) 0.0208(15) 0.0180(15) -0.0008(12) 0.0079(13) -0.0046(12)
O13 0.0341(19) 0.0202(16) 0.0341(18) -0.0015(14) 0.0090(16) 0.0011(14)
O14 0.0271(16) 0.0169(14) 0.0218(15) 0.0011(12) 0.0140(14) 0.0015(12)
O15 0.0166(14) 0.0177(14) 0.0190(14) -0.0014(11) 0.0059(12) -0.0010(11)
O16 0.0255(18) 0.038(2) 0.047(2) -0.0046(16) 0.0182(17) 0.0049(15)
O17 0.0226(16) 0.0210(15) 0.0251(16) -0.0027(12) 0.0130(14) 0.0006(12)
O18 0.0241(17) 0.0327(18) 0.0388(19) 0.0045(16) 0.0099(15) 0.0064(14)
O19 0.0269(16) 0.0165(14) 0.0184(15) -0.0008(12) 0.0078(13) -0.0008(12)
O20 0.0190(15) 0.0187(14) 0.0177(14) 0.0013(11) 0.0090(12) 0.0017(12)
O21 0.0308(18) 0.0285(17) 0.0245(17) 0.0046(13) 0.0084(15) 0.0071(14)
O22 0.0245(16) 0.0158(14) 0.0188(15) 0.0010(11) 0.0096(13) 0.0010(12)
O23 0.0171(14) 0.0169(14) 0.0178(14) -0.0035(11) 0.0064(12) -0.0032(11)
O24 0.0175(14) 0.0179(14) 0.0167(14) -0.0006(11) 0.0075(12) 0.0012(11)
O25 0.0268(19) 0.0300(19) 0.071(3) -0.0128(18) 0.0198(19) -0.0086(15)
O26 0.0244(17) 0.0275(17) 0.0408(19) -0.0127(14) 0.0144(16) -0.0097(14)
O27 0.0198(15) 0.0199(15) 0.0246(15) -0.0062(12) 0.0104(13) -0.0031(12)
O28 0.045(2) 0.0272(17) 0.041(2) 0.0108(15) 0.0260(18) 0.0149(15)
O29 0.0163(14) 0.0132(13) 0.0183(14) -0.0032(11) 0.0064(12) 0.0011(11)
O30 0.0284(17) 0.0186(15) 0.0258(16) 0.0019(12) 0.0151(14) 0.0033(12)
O31 0.042(2) 0.0327(18) 0.0274(18) -0.0055(15) 0.0126(16) -0.0009(15)
O32 0.126(5) 0.057(3) 0.098(4) 0.013(3) 0.078(4) 0.000(3)
O33 0.156(6) 0.101(4) 0.061(3) -0.009(3) -0.016(4) 0.080(4)
O34 0.074(4) 0.092(4) 0.095(4) -0.010(3) 0.034(3) 0.016(3)
O35 0.042(2) 0.0282(18) 0.0347(19) -0.0004(14) 0.0149(17) 0.0025(15)
O36 0.068(3) 0.037(2) 0.035(2) -0.0041(16) 0.016(2) -0.0103(19)
O37 0.056(2) 0.055(2) 0.0246(18) 0.0073(17) 0.0133(18) -0.0008(19)
O38 0.056(2) 0.041(2) 0.038(2) -0.0019(17) 0.0158(19) 0.0046(18)
O39 0.133(13) 0.159(15) 0.189(17) 0.044(13) 0.019(13) -0.012(11)
O40 0.084(9) 0.101(9) 0.089(9) 0.018(8) 0.019(8) 0.014(7)
O40' 0.102(9) 0.092(8) 0.060(7) 0.035(6) 0.040(7) 0.018(6)
O42 0.045(2) 0.044(2) 0.033(2) 0.0022(16) 0.0202(18) -0.0061(17)
O41 0.090(14) 0.22(3) 0.13(2) 0.115(18) 0.037(14) 0.052(16)
O41' 0.027(5) 0.105(12) 0.079(8) -0.017(9) 0.004(5) -0.001(7)

loop_
_atom_type_symbol
_atom_type_description
_atom_type_scat_dispersion_real
_atom_type_scat_dispersion_imag
_atom_type_scat_source
C C 0.0033 0.0016 'International Tables Vol C Tables 4.2.6.8 and 6.1.1.4'
H H 0.0000 0.0000 'International Tables Vol C Tables 4.2.6.8 and 6.1.1.4'
O O 0.0106 0.0060 'International Tables Vol C Tables 4.2.6.8 and 6.1.1.4'
N N 0.0061 0.0033 'International Tables Vol C Tables 4.2.6.8 and 6.1.1.4'
Co Co 0.3494 0.9721 'International Tables Vol C Tables 4.2.6.8 and 6.1.1.4'
Tb Tb -0.1723 4.1537 'International Tables Vol C Tables 4.2.6.8 and 6.1.1.4'

loop_
_geom_angle_atom_site_label_1
_geom_angle_atom_site_label_2
_geom_angle_atom_site_label_3
_geom_angle
O23 Tb1 O9 77.10(10)
O23 Tb1 O29 81.03(9)
O9 Tb1 O29 77.30(9)
O23 Tb1 O10 135.51(9)
O9 Tb1 O10 78.37(10)
O29 Tb1 O10 128.16(9)
O23 Tb1 O4 76.15(10)
O9 Tb1 O4 81.27(9)
O29 Tb1 O4 151.59(9)
O10 Tb1 O4 63.82(9)
O23 Tb1 O5 111.67(10)
O9 Tb1 O5 150.27(10)
O29 Tb1 O5 131.19(9)
O10 Tb1 O5 76.12(10)
O4 Tb1 O5 73.96(9)
O23 Tb1 O24 77.40(9)
O9 Tb1 O24 136.76(9)
O29 Tb1 O24 64.64(9)
O10 Tb1 O24 141.78(9)
O4 Tb1 O24 124.88(9)
O5 Tb1 O24 72.41(9)
O23 Tb1 O30 151.44(10)
O9 Tb1 O30 109.01(10)
O29 Tb1 O30 73.57(9)
O10 Tb1 O30 72.29(9)
O4 Tb1 O30 131.84(9)
O5 Tb1 O30 77.33(10)
O24 Tb1 O30 80.04(9)
O23 Tb1 Co3 38.34(7)
O9 Tb1 Co3 38.76(7)
O29 Tb1 Co3 76.23(6)
O10 Tb1 Co3 109.18(6)
O4 Tb1 Co3 75.37(7)
O5 Tb1 Co3 142.07(7)
O24 Tb1 Co3 108.96(6)
O30 Tb1 Co3 140.57(7)
O23 Tb1 Co1 75.30(7)
O9 Tb1 Co1 106.73(7)
O29 Tb1 Co1 32.30(6)
O10 Tb1 Co1 147.95(6)
O4 Tb1 Co1 147.61(7)
O5 Tb1 Co1 102.99(7)
O24 Tb1 Co1 32.45(6)
O30 Tb1 Co1 76.26(7)
Co3 Tb1 Co1 91.277(14)
O23 Tb1 Co2 105.58(7)
O9 Tb1 Co2 76.48(7)
O29 Tb1 Co2 150.64(6)
O10 Tb1 Co2 32.05(6)
O4 Tb1 Co2 31.83(7)
O5 Tb1 Co2 73.80(7)
O24 Tb1 Co2 144.47(6)
O30 Tb1 Co2 102.96(7)
Co3 Tb1 Co2 91.241(14)
Co1 Tb1 Co2 176.789(14)
C6 C1 O1 124.9(4)
C6 C1 C2 121.0(5)
O1 C1 C2 114.0(4)
O2 C2 C3 124.6(4)
O2 C2 C1 117.6(4)
C3 C2 C1 117.9(4)
C2 C3 C4 119.5(4)
C2 C3 C8 122.9(4)
C4 C3 C8 117.5(4)
C5 C4 C3 121.3(5)
C5 C4 H4 119.4
C3 C4 H4 119.4
C4 C5 C6 119.6(4)
C4 C5 H5 120.2
C6 C5 H5 120.2
C1 C6 C5 120.7(5)
C1 C6 H6 119.7
C5 C6 H6 119.7
O1 C7 H7A 109.5
O1 C7 H7B 109.5
H7A C7 H7B 109.5
O1 C7 H7C 109.5
H7A C7 H7C 109.5
H7B C7 H7C 109.5
N4 C8 C3 126.9(4)
N4 C8 H8 116.5
C3 C8 H8 116.5
N4 C9 C11 109.7(4)
N4 C9 C10 112.8(4)
C11 C9 C10 108.2(3)
N4 C9 C12 105.4(3)
C11 C9 C12 112.5(4)
C10 C9 C12 108.2(4)
O3 C10 C9 115.0(4)
O3 C10 H10A 108.5
C9 C10 H10A 108.5
O3 C10 H10B 108.5
C9 C10 H10B 108.5
H10A C10 H10B 107.5
O5 C11 C9 110.5(3)
O5 C11 H11A 109.6
C9 C11 H11A 109.6
O5 C11 H11B 109.6
C9 C11 H11B 109.6
H11A C11 H11B 108.1
O4 C12 C9 111.0(3)
O4 C12 H12A 109.4
C9 C12 H12A 109.4
O4 C12 H12B 109.4
C9 C12 H12B 109.4
H12A C12 H12B 108.0
C14 C13 O6 125.5(4)
C14 C13 C18 120.9(5)
O6 C13 C18 113.7(4)
C13 C14 C15 121.0(4)
C13 C14 H14 119.5
C15 C14 H14 119.5
C16 C15 C14 118.9(5)
C16 C15 H15 120.6
C14 C15 H15 120.6
C15 C16 C17 121.4(5)
C15 C16 H16 119.3
C17 C16 H16 119.3
C18 C17 C16 120.3(4)
C18 C17 C20 122.2(4)
C16 C17 C20 117.5(4)
O7 C18 C17 125.8(4)
O7 C18 C13 116.7(4)
C17 C18 C13 117.4(4)
O6 C19 H19A 109.5
O6 C19 H19B 109.5
H19A C19 H19B 109.5
O6 C19 H19C 109.5
H19A C19 H19C 109.5
H19B C19 H19C 109.5
N3 C20 C17 125.8(4)
N3 C20 H20 117.1
C17 C20 H20 117.1
N3 C21 C22 112.0(3)
N3 C21 C23 106.1(3)
C22 C21 C23 109.4(3)
N3 C21 C24 108.0(3)
C22 C21 C24 110.5(3)
C23 C21 C24 110.7(3)
O8 C22 C21 113.9(3)
O8 C22 H22A 108.8
C21 C22 H22A 108.8
O8 C22 H22B 108.8
C21 C22 H22B 108.8
H22A C22 H22B 107.7
O10 C23 C21 110.8(3)
O10 C23 H23A 109.5
C21 C23 H23A 109.5
O10 C23 H23B 109.5
C21 C23 H23B 109.5
H23A C23 H23B 108.1
O9 C24 C21 111.9(3)
O9 C24 H24A 109.2
C21 C24 H24A 109.2
O9 C24 H24B 109.2
C21 C24 H24B 109.2
H24A C24 H24B 107.9
O27 C25 C26 126.0(4)
O27 C25 C30 116.2(4)
C26 C25 C30 117.8(4)
C25 C26 C27 120.0(4)
C25 C26 C32 121.8(4)
C27 C26 C32 118.0(4)
C28 C27 C26 120.2(4)
C28 C27 H27 119.9
C26 C27 H27 119.9
C27 C28 C29 120.9(4)
C27 C28 H28 119.6
C29 C28 H28 119.6
C30 C29 C28 120.1(4)
C30 C29 H29 120.0
C28 C29 H29 120.0
O26 C30 C29 125.4(4)
O26 C30 C25 113.5(4)
C29 C30 C25 121.1(4)
O26 C31 H31A 109.5
O26 C31 H31B 109.5
H31A C31 H31B 109.5
O26 C31 H31C 109.5
H31A C31 H31C 109.5
H31B C31 H31C 109.5
N6 C32 C26 125.3(4)
N6 C32 H32 117.3
C26 C32 H32 117.3
N6 C33 C36 110.3(3)
N6 C33 C34 110.8(3)
C36 C33 C34 109.3(3)
N6 C33 C35 106.3(3)
C36 C33 C35 110.4(3)
C34 C33 C35 109.7(3)
O28 C34 C33 113.9(4)
O28 C34 H34A 108.8
C33 C34 H34A 108.8
O28 C34 H34B 108.8
C33 C34 H34B 108.8
H34A C34 H34B 107.7
O29 C35 C33 110.4(3)
O29 C35 H35A 109.6
C33 C35 H35A 109.6
O29 C35 H35B 109.6
C33 C35 H35B 109.6
H35A C35 H35B 108.1
O30 C36 C33 109.9(3)
O30 C36 H36A 109.7
C33 C36 H36A 109.7
O30 C36 H36B 109.7
C33 C36 H36B 109.7
H36A C36 H36B 108.2
O22 C37 C38 125.1(4)
O22 C37 C42 117.3(4)
C38 C37 C42 117.6(4)
C37 C38 C39 119.5(4)
C37 C38 C44 122.3(4)
C39 C38 C44 118.1(4)
C40 C39 C38 121.7(4)
C40 C39 H39 119.2
C38 C39 H39 119.2
C39 C40 C41 119.5(4)
C39 C40 H40 120.2
C41 C40 H40 120.2
C42 C41 C40 120.3(4)
C42 C41 H41 119.8
C40 C41 H41 119.8
O21 C42 C41 125.3(4)
O21 C42 C37 113.5(4)
C41 C42 C37 121.2(4)
O21 C43 H43A 109.5
O21 C43 H43B 109.5
H43A C43 H43B 109.5
O21 C43 H43C 109.5
H43A C43 H43C 109.5
H43B C43 H43C 109.5
N5 C44 C38 125.6(4)
N5 C44 H44 117.2
C38 C44 H44 117.2
N5 C45 C47 107.7(3)
N5 C45 C48 106.3(3)
C47 C45 C48 111.4(3)
N5 C45 C46 112.5(3)
C47 C45 C46 109.3(3)
C48 C45 C46 109.5(3)
O25 C46 C45 115.2(3)
O25 C46 H46A 108.5
C45 C46 H46A 108.5
O25 C46 H46B 108.5
C45 C46 H46B 108.5
H46A C46 H46B 107.5
O23 C47 C45 112.4(3)
O23 C47 H47A 109.1
C45 C47 H47A 109.1
O23 C47 H47B 109.1
C45 C47 H47B 109.1
H47A C47 H47B 107.9
O24 C48 C45 110.6(3)
O24 C48 H48A 109.5
C45 C48 H48A 109.5
O24 C48 H48B 109.5
C45 C48 H48B 109.5
H48A C48 H48B 108.1
O17 C49 C54 124.7(4)
O17 C49 C50 118.0(4)
C54 C49 C50 117.3(4)
O16 C50 C51 125.3(4)
O16 C50 C49 113.7(4)
C51 C50 C49 121.0(4)
C50 C51 C52 120.8(5)
C50 C51 H51 119.6
C52 C51 H51 119.6
C53 C52 C51 119.6(5)
C53 C52 H52 120.2
C51 C52 H52 120.2
C52 C53 C54 121.3(4)
C52 C53 H53 119.4
C54 C53 H53 119.4
C49 C54 C53 120.1(4)
C49 C54 C56 122.9(4)
C53 C54 C56 117.0(4)
O16 C55 H55A 109.5
O16 C55 H55B 109.5
H55A C55 H55B 109.5
O16 C55 H55C 109.5
H55A C55 H55C 109.5
H55B C55 H55C 109.5
N1 C56 C54 125.0(4)
N1 C56 H56 117.5
C54 C56 H56 117.5
N1 C57 C59 109.9(3)
N1 C57 C58 109.7(3)
C59 C57 C58 110.4(3)
N1 C57 C60 105.0(3)
C59 C57 C60 111.3(3)
C58 C57 C60 110.4(3)
O18 C58 C57 110.7(4)
O18 C58 H58A 109.5
C57 C58 H58A 109.5
O18 C58 H58B 109.5
C57 C58 H58B 109.5
H58A C58 H58B 108.1
O19 C59 C57 110.2(3)
O19 C59 H59A 109.6
C57 C59 H59A 109.6
O19 C59 H59B 109.6
C57 C59 H59B 109.6
H59A C59 H59B 108.1
O20 C60 C57 111.2(3)
O20 C60 H60A 109.4
C57 C60 H60A 109.4
O20 C60 H60B 109.4
C57 C60 H60B 109.4
H60A C60 H60B 108.0
O11 C61 C62 125.0(4)
O11 C61 C66 113.6(4)
C62 C61 C66 121.4(4)
C61 C62 C63 119.9(4)
C61 C62 H62 120.0
C63 C62 H62 120.0
C64 C63 C62 120.0(4)
C64 C63 H63 120.0
C62 C63 H63 120.0
C63 C64 C65 121.2(4)
C63 C64 H64 119.4
C65 C64 H64 119.4
C66 C65 C64 119.8(4)
C66 C65 C68 122.2(4)
C64 C65 C68 117.9(4)
O12 C66 C65 125.0(4)
O12 C66 C61 117.4(4)
C65 C66 C61 117.6(4)
O11 C67 H67A 109.5
O11 C67 H67B 109.5
H67A C67 H67B 109.5
O11 C67 H67C 109.5
H67A C67 H67C 109.5
H67B C67 H67C 109.5
N2 C68 C65 125.1(4)
N2 C68 H68 117.5
C65 C68 H68 117.5
N2 C69 C72 111.8(3)
N2 C69 C71 110.8(3)
C72 C69 C71 110.6(3)
N2 C69 C70 104.9(3)
C72 C69 C70 107.7(3)
C71 C69 C70 110.9(3)
O15 C70 C69 110.8(3)
O15 C70 H70A 109.5
C69 C70 H70A 109.5
O15 C70 H70B 109.5
C69 C70 H70B 109.5
H70A C70 H70B 108.1
O14 C71 C69 110.2(3)
O14 C71 H71A 109.6
C69 C71 H71A 109.6
O14 C71 H71B 109.6
C69 C71 H71B 109.6
H71A C71 H71B 108.1
O13 C72 C69 113.1(4)
O13 C72 H72A 108.9
C69 C72 H72A 109.0
O13 C72 H72B 109.0
C69 C72 H72B 109.0
H72A C72 H72B 107.8
O31 C73 H73A 109.5
O31 C73 H73B 109.5
H73A C73 H73B 109.5
O31 C73 H73C 109.5
H73A C73 H73C 109.5
H73B C73 H73C 109.5
O32 C74 H74A 109.5
O32 C74 H74B 109.5
H74A C74 H74B 109.5
O32 C74 H74C 109.5
H74A C74 H74C 109.5
H74B C74 H74C 109.5
O27 Co1 N6 95.47(13)
O27 Co1 O22 92.92(12)
N6 Co1 O22 86.97(13)
O27 Co1 N5 83.17(13)
N6 Co1 N5 177.20(14)
O22 Co1 N5 95.54(13)
O27 Co1 O24 92.67(12)
N6 Co1 O24 92.20(13)
O22 Co1 O24 174.40(12)
N5 Co1 O24 85.43(13)
O27 Co1 O29 178.16(13)
N6 Co1 O29 84.81(13)
O22 Co1 O29 88.90(12)
N5 Co1 O29 96.48(13)
O24 Co1 O29 85.50(12)
O27 Co1 Tb1 136.23(9)
N6 Co1 Tb1 90.68(10)
O22 Co1 Tb1 130.73(9)
N5 Co1 Tb1 88.64(10)
O24 Co1 Tb1 43.71(8)
O29 Co1 Tb1 41.94(8)
O7 Co2 N3 95.87(14)
O7 Co2 O2 93.45(13)
N3 Co2 O2 84.22(14)
O7 Co2 O4 91.13(13)
N3 Co2 O4 95.23(13)
O2 Co2 O4 175.42(12)
O7 Co2 N4 83.16(14)
N3 Co2 N4 179.03(15)
O2 Co2 N4 95.85(14)
O4 Co2 N4 84.78(14)
O7 Co2 O10 175.33(13)
N3 Co2 O10 84.64(13)
O2 Co2 O10 91.22(12)
O4 Co2 O10 84.20(12)
N4 Co2 O10 96.32(13)
O7 Co2 Tb1 133.41(10)
N3 Co2 Tb1 87.71(10)
O2 Co2 Tb1 133.06(9)
O4 Co2 Tb1 42.36(8)
N4 Co2 Tb1 92.94(10)
O10 Co2 Tb1 41.93(9)
O15 Co3 O20 78.73(11)
O15 Co3 O23 97.70(11)
O20 Co3 O23 176.08(11)
O15 Co3 O9 178.62(11)
O20 Co3 O9 99.90(11)
O23 Co3 O9 83.68(11)
O15 Co3 O14 89.60(11)
O20 Co3 O14 92.36(11)
O23 Co3 O14 89.20(11)
O9 Co3 O14 90.34(11)
O15 Co3 O19 92.67(11)
O20 Co3 O19 89.22(11)
O23 Co3 O19 89.34(11)
O9 Co3 O19 87.41(11)
O14 Co3 O19 177.44(11)
O15 Co3 Co4 39.16(8)
O20 Co3 Co4 39.57(8)
O23 Co3 Co4 136.83(8)
O9 Co3 Co4 139.47(8)
O14 Co3 Co4 91.45(8)
O19 Co3 Co4 91.05(8)
O15 Co3 Tb1 139.45(8)
O20 Co3 Tb1 141.80(8)
O23 Co3 Tb1 41.76(8)
O9 Co3 Tb1 41.92(7)
O14 Co3 Tb1 89.55(8)
O19 Co3 Tb1 87.97(8)
Co4 Co3 Tb1 178.26(2)
O15 Co4 O20 87.58(12)
O15 Co4 O12 179.28(13)
O20 Co4 O12 92.82(12)
O15 Co4 N2 85.13(13)
O20 Co4 N2 88.58(13)
O12 Co4 N2 94.27(13)
O15 Co4 N1 89.66(13)
O20 Co4 N1 84.48(13)
O12 Co4 N1 90.97(13)
N2 Co4 N1 171.50(14)
O15 Co4 O17 90.87(12)
O20 Co4 O17 178.07(12)
O12 Co4 O17 88.74(12)
N2 Co4 O17 92.44(13)
N1 Co4 O17 94.37(13)
O15 Co4 Co3 43.73(8)
O20 Co4 Co3 43.85(8)
O12 Co4 Co3 136.67(9)
N2 Co4 Co3 85.87(10)
N1 Co4 Co3 85.73(10)
O17 Co4 Co3 134.58(9)
C56 N1 C57 120.7(4)
C56 N1 Co4 124.7(3)
C57 N1 Co4 114.4(3)
C68 N2 C69 121.3(3)
C68 N2 Co4 123.6(3)
C69 N2 Co4 114.1(2)
C20 N3 C21 119.8(4)
C20 N3 Co2 124.8(3)
C21 N3 Co2 115.1(3)
C8 N4 C9 120.2(4)
C8 N4 Co2 123.6(3)
C9 N4 Co2 115.0(3)
C44 N5 C45 119.8(3)
C44 N5 Co1 125.4(3)
C45 N5 Co1 114.3(2)
C32 N6 C33 119.7(3)
C32 N6 Co1 125.4(3)
C33 N6 Co1 114.9(2)
C1 O1 C7 117.3(4)
C2 O2 Co2 124.8(3)
C10 O3 H3 109.5
C12 O4 Co2 110.2(2)
C12 O4 Tb1 117.1(2)
Co2 O4 Tb1 105.80(12)
C11 O5 Tb1 139.1(2)
C11 O5 H5A 110.4
Tb1 O5 H5A 110.4
C13 O6 C19 117.0(4)
C18 O7 Co2 124.2(3)
C22 O8 H8A 109.5
C24 O9 Co3 119.4(2)
C24 O9 Tb1 138.9(2)
Co3 O9 Tb1 99.32(11)
C23 O10 Co2 109.0(2)
C23 O10 Tb1 113.6(2)
Co2 O10 Tb1 106.02(12)
C61 O11 C67 117.6(4)
C66 O12 Co4 122.7(3)
C72 O13 H13 109.5
C71 O14 Co3 131.5(2)
C71 O14 H14A 114.2
Co3 O14 H14A 114.2
C70 O15 Co4 107.9(2)
C70 O15 Co3 117.6(2)
Co4 O15 Co3 97.11(12)
C50 O16 C55 117.6(4)
C49 O17 Co4 122.5(3)
C58 O18 H18 109.5
C59 O19 Co3 131.2(2)
C59 O19 H19 114.4
Co3 O19 H19 114.4
C60 O20 Co4 108.5(2)
C60 O20 Co3 117.8(2)
Co4 O20 Co3 96.58(12)
C42 O21 C43 117.4(4)
C37 O22 Co1 124.9(3)
C47 O23 Co3 119.3(2)
C47 O23 Tb1 139.4(2)
Co3 O23 Tb1 99.90(11)
C48 O24 Co1 108.3(2)
C48 O24 Tb1 114.9(2)
Co1 O24 Tb1 103.84(11)
C46 O25 H25 109.5
C30 O26 C31 117.5(4)
C25 O27 Co1 124.4(3)
C34 O28 H28A 109.5
C35 O29 Co1 108.3(2)
C35 O29 Tb1 119.5(2)
Co1 O29 Tb1 105.76(11)
C36 O30 Tb1 140.4(2)
C36 O30 H30 109.8
Tb1 O30 H30 109.8
C73 O31 H31X 109.5
C74 O32 H32X 109.5

loop_
_geom_bond_atom_site_label_1
_geom_bond_atom_site_label_2
_geom_bond_distance
Tb1 O23 2.232(3)
Tb1 O9 2.236(3)
Tb1 O29 2.402(3)
Tb1 O10 2.416(3)
Tb1 O4 2.433(3)
Tb1 O5 2.455(3)
Tb1 O24 2.462(3)
Tb1 O30 2.477(3)
Tb1 Co3 3.3017(6)
Tb1 Co1 3.4595(6)
Tb1 Co2 3.4744(6)
C1 C6 1.376(6)
C1 O1 1.378(6)
C1 C2 1.422(6)
C2 O2 1.316(5)
C2 C3 1.409(6)
C3 C4 1.422(6)
C3 C8 1.429(6)
C4 C5 1.361(7)
C4 H4 0.9300
C5 C6 1.400(7)
C5 H5 0.9300
C6 H6 0.9300
C7 O1 1.420(5)
C7 H7A 0.9600
C7 H7B 0.9600
C7 H7C 0.9600
C8 N4 1.286(5)
C8 H8 0.9300
C9 N4 1.484(5)
C9 C11 1.518(6)
C9 C10 1.542(6)
C9 C12 1.546(6)
C10 O3 1.403(6)
C10 H10A 0.9700
C10 H10B 0.9700
C11 O5 1.435(5)
C11 H11A 0.9700
C11 H11B 0.9700
C12 O4 1.405(5)
C12 H12A 0.9700
C12 H12B 0.9700
C13 C14 1.372(7)
C13 O6 1.374(6)
C13 C18 1.424(6)
C14 C15 1.410(7)
C14 H14 0.9300
C15 C16 1.352(7)
C15 H15 0.9300
C16 C17 1.419(6)
C16 H16 0.9300
C17 C18 1.398(6)
C17 C20 1.425(6)
C18 O7 1.317(5)
C19 O6 1.431(6)
C19 H19A 0.9600
C19 H19B 0.9600
C19 H19C 0.9600
C20 N3 1.291(5)
C20 H20 0.9300
C21 N3 1.486(5)
C21 C22 1.527(6)
C21 C23 1.535(5)
C21 C24 1.541(5)
C22 O8 1.412(5)
C22 H22A 0.9700
C22 H22B 0.9700
C23 O10 1.420(5)
C23 H23A 0.9700
C23 H23B 0.9700
C24 O9 1.411(5)
C24 H24A 0.9700
C24 H24B 0.9700
C25 O27 1.307(5)
C25 C26 1.410(6)
C25 C30 1.432(6)
C26 C27 1.422(6)
C26 C32 1.441(6)
C27 C28 1.371(6)
C27 H27 0.9300
C28 C29 1.395(7)
C28 H28 0.9300
C29 C30 1.378(6)
C29 H29 0.9300
C30 O26 1.363(5)
C31 O26 1.421(5)
C31 H31A 0.9600
C31 H31B 0.9600
C31 H31C 0.9600
C32 N6 1.289(5)
C32 H32 0.9300
C33 N6 1.483(5)
C33 C36 1.521(6)
C33 C34 1.531(6)
C33 C35 1.552(5)
C34 O28 1.411(5)
C34 H34A 0.9700
C34 H34B 0.9700
C35 O29 1.421(5)
C35 H35A 0.9700
C35 H35B 0.9700
C36 O30 1.440(5)
C36 H36A 0.9700
C36 H36B 0.9700
C37 O22 1.316(5)
C37 C38 1.410(6)
C37 C42 1.421(6)
C38 C39 1.410(6)
C38 C44 1.437(6)
C39 C40 1.359(6)
C39 H39 0.9300
C40 C41 1.399(7)
C40 H40 0.9300
C41 C42 1.378(6)
C41 H41 0.9300
C42 O21 1.366(5)
C43 O21 1.423(5)
C43 H43A 0.9600
C43 H43B 0.9600
C43 H43C 0.9600
C44 N5 1.282(5)
C44 H44 0.9300
C45 N5 1.485(5)
C45 C47 1.528(5)
C45 C48 1.534(6)
C45 C46 1.542(5)
C46 O25 1.415(5)
C46 H46A 0.9700
C46 H46B 0.9700
C47 O23 1.402(5)
C47 H47A 0.9700
C47 H47B 0.9700
C48 O24 1.426(5)
C48 H48A 0.9700
C48 H48B 0.9700
C49 O17 1.309(5)
C49 C54 1.413(6)
C49 C50 1.429(6)
C50 O16 1.360(6)
C50 C51 1.377(7)
C51 C52 1.404(7)
C51 H51 0.9300
C52 C53 1.359(7)
C52 H52 0.9300
C53 C54 1.417(6)
C53 H53 0.9300
C54 C56 1.445(6)
C55 O16 1.429(6)
C55 H55A 0.9600
C55 H55B 0.9600
C55 H55C 0.9600
C56 N1 1.279(5)
C56 H56 0.9300
C57 N1 1.495(5)
C57 C59 1.531(6)
C57 C58 1.537(6)
C57 C60 1.537(6)
C58 O18 1.428(5)
C58 H58A 0.9700
C58 H58B 0.9700
C59 O19 1.421(5)
C59 H59A 0.9700
C59 H59B 0.9700
C60 O20 1.407(5)
C60 H60A 0.9700
C60 H60B 0.9700
C61 O11 1.374(5)
C61 C62 1.379(6)
C61 C66 1.420(6)
C62 C63 1.400(7)
C62 H62 0.9300
C63 C64 1.363(6)
C63 H63 0.9300
C64 C65 1.411(6)
C64 H64 0.9300
C65 C66 1.409(6)
C65 C68 1.449(6)
C66 O12 1.318(5)
C67 O11 1.410(6)
C67 H67A 0.9600
C67 H67B 0.9600
C67 H67C 0.9600
C68 N2 1.280(5)
C68 H68 0.9300
C69 N2 1.492(5)
C69 C72 1.529(6)
C69 C71 1.532(6)
C69 C70 1.538(6)
C70 O15 1.423(5)
C70 H70A 0.9700
C70 H70B 0.9700
C71 O14 1.426(5)
C71 H71A 0.9700
C71 H71B 0.9700
C72 O13 1.419(5)
C72 H72A 0.9700
C72 H72B 0.9700
C73 O31 1.427(6)
C73 H73A 0.9600
C73 H73B 0.9600
C73 H73C 0.9600
C74 O32 1.434(9)
C74 H74A 0.9600
C74 H74B 0.9600
C74 H74C 0.9600
Co1 O27 1.888(3)
Co1 N6 1.889(3)
Co1 O22 1.891(3)
Co1 N5 1.894(3)
Co1 O24 1.912(3)
Co1 O29 1.921(3)
Co2 O7 1.876(3)
Co2 N3 1.890(3)
Co2 O2 1.893(3)
Co2 O4 1.904(3)
Co2 N4 1.905(3)
Co2 O10 1.918(3)
Co3 O15 2.059(3)
Co3 O20 2.062(3)
Co3 O23 2.079(3)
Co3 O9 2.095(3)
Co3 O14 2.114(3)
Co3 O19 2.137(3)
Co3 Co4 2.9562(8)
Co4 O15 1.881(3)
Co4 O20 1.896(3)
Co4 O12 1.899(3)
Co4 N2 1.903(3)
Co4 N1 1.908(3)
Co4 O17 1.914(3)
O3 H3 0.8200
O5 H5A 0.9300
O8 H8A 0.8200
O13 H13 0.8200
O14 H14A 0.9300
O18 H18 0.8200
O19 H19 0.9300
O25 H25 0.8200
O28 H28A 0.8200
O30 H30 0.9300
O31 H31X 0.8200
O32 H32X 0.8200

loop_
_geom_torsion_atom_site_label_1
_geom_torsion_atom_site_label_2
_geom_torsion_atom_site_label_3
_geom_torsion_atom_site_label_4
_geom_torsion
C6 C1 C2 O2 177.9(4)
O1 C1 C2 O2 -1.1(6)
C6 C1 C2 C3 -1.4(6)
O1 C1 C2 C3 179.7(4)
O2 C2 C3 C4 -177.7(4)
C1 C2 C3 C4 1.4(6)
O2 C2 C3 C8 -1.8(7)
C1 C2 C3 C8 177.4(4)
C2 C3 C4 C5 -0.7(7)
C8 C3 C4 C5 -176.9(5)
C3 C4 C5 C6 -0.2(8)
O1 C1 C6 C5 179.3(4)
C2 C1 C6 C5 0.5(7)
C4 C5 C6 C1 0.3(8)
C2 C3 C8 N4 -2.6(7)
C4 C3 C8 N4 173.4(4)
N4 C9 C10 O3 41.8(6)
C11 C9 C10 O3 163.4(5)
C12 C9 C10 O3 -74.5(5)
N4 C9 C11 O5 -66.3(4)
C10 C9 C11 O5 170.2(4)
C12 C9 C11 O5 50.7(5)
N4 C9 C12 O4 33.3(4)
C11 C9 C12 O4 -86.2(4)
C10 C9 C12 O4 154.3(3)
O6 C13 C14 C15 -179.6(5)
C18 C13 C14 C15 -0.3(7)
C13 C14 C15 C16 1.9(8)
C14 C15 C16 C17 -0.9(7)
C15 C16 C17 C18 -1.8(7)
C15 C16 C17 C20 177.3(5)
C16 C17 C18 O7 -176.6(4)
C20 C17 C18 O7 4.4(7)
C16 C17 C18 C13 3.3(6)
C20 C17 C18 C13 -175.7(4)
C14 C13 C18 O7 177.6(4)
O6 C13 C18 O7 -3.0(6)
C14 C13 C18 C17 -2.3(7)
O6 C13 C18 C17 177.1(4)
C18 C17 C20 N3 5.3(7)
C16 C17 C20 N3 -173.8(4)
N3 C21 C22 O8 44.7(5)
C23 C21 C22 O8 -72.6(5)
C24 C21 C22 O8 165.3(4)
N3 C21 C23 O10 31.5(4)
C22 C21 C23 O10 152.5(3)
C24 C21 C23 O10 -85.4(4)
N3 C21 C24 O9 -62.5(4)
C22 C21 C24 O9 174.6(3)
C23 C21 C24 O9 53.3(4)
O27 C25 C26 C27 -178.6(4)
C30 C25 C26 C27 -0.3(6)
O27 C25 C26 C32 -3.6(6)
C30 C25 C26 C32 174.7(4)
C25 C26 C27 C28 -0.2(6)
C32 C26 C27 C28 -175.4(4)
C26 C27 C28 C29 0.9(7)
C27 C28 C29 C30 -1.1(7)
C28 C29 C30 O26 -179.4(4)
C28 C29 C30 C25 0.6(7)
O27 C25 C30 O26 -1.5(5)
C26 C25 C30 O26 -179.9(4)
O27 C25 C30 C29 178.6(4)
C26 C25 C30 C29 0.1(6)
C25 C26 C32 N6 8.3(7)
C27 C26 C32 N6 -176.6(4)
N6 C33 C34 O28 42.4(5)
C36 C33 C34 O28 164.1(4)
C35 C33 C34 O28 -74.7(5)
N6 C33 C35 O29 30.6(4)
C36 C33 C35 O29 -89.1(4)
C34 C33 C35 O29 150.4(3)
N6 C33 C36 O30 -66.3(4)
C34 C33 C36 O30 171.7(3)
C35 C33 C36 O30 50.9(4)
O22 C37 C38 C39 -175.0(4)
C42 C37 C38 C39 4.4(6)
O22 C37 C38 C44 6.4(6)
C42 C37 C38 C44 -174.2(4)
C37 C38 C39 C40 -2.7(7)
C44 C38 C39 C40 176.0(4)
C38 C39 C40 C41 -0.7(7)
C39 C40 C41 C42 2.2(7)
C40 C41 C42 O21 178.8(4)
C40 C41 C42 C37 -0.3(7)
O22 C37 C42 O21 -2.8(5)
C38 C37 C42 O21 177.8(4)
O22 C37 C42 C41 176.5(4)
C38 C37 C42 C41 -3.0(6)
C37 C38 C44 N5 4.1(7)
C39 C38 C44 N5 -174.5(4)
N5 C45 C46 O25 41.6(5)
C47 C45 C46 O25 161.2(4)
C48 C45 C46 O25 -76.4(5)
N5 C45 C47 O23 -60.9(4)
C48 C45 C47 O23 55.3(4)
C46 C45 C47 O23 176.5(3)
N5 C45 C48 O24 33.5(4)
C47 C45 C48 O24 -83.6(4)
C46 C45 C48 O24 155.3(3)
O17 C49 C50 O16 -3.4(6)
C54 C49 C50 O16 178.4(4)
O17 C49 C50 C51 176.7(4)
C54 C49 C50 C51 -1.5(7)
O16 C50 C51 C52 -179.5(5)
C49 C50 C51 C52 0.3(8)
C50 C51 C52 C53 0.7(8)
C51 C52 C53 C54 -0.5(7)
O17 C49 C54 C53 -176.4(4)
C50 C49 C54 C53 1.6(6)
O17 C49 C54 C56 2.9(7)
C50 C49 C54 C56 -179.0(4)
C52 C53 C54 C49 -0.6(7)
C52 C53 C54 C56 180.0(4)
C49 C54 C56 N1 6.5(7)
C53 C54 C56 N1 -174.1(4)
N1 C57 C58 O18 165.8(3)
C59 C57 C58 O18 -72.8(4)
C60 C57 C58 O18 50.6(5)
N1 C57 C59 O19 -58.5(4)
C58 C57 C59 O19 -179.6(3)
C60 C57 C59 O19 57.4(4)
N1 C57 C60 O20 32.9(4)
C59 C57 C60 O20 -86.0(4)
C58 C57 C60 O20 151.0(3)
O11 C61 C62 C63 177.7(4)
C66 C61 C62 C63 -1.9(7)
C61 C62 C63 C64 -2.0(7)
C62 C63 C64 C65 3.2(7)
C63 C64 C65 C66 -0.5(6)
C63 C64 C65 C68 -177.5(4)
C64 C65 C66 O12 177.8(4)
C68 C65 C66 O12 -5.4(6)
C64 C65 C66 C61 -3.2(6)
C68 C65 C66 C61 173.6(4)
O11 C61 C66 O12 3.8(6)
C62 C61 C66 O12 -176.5(4)
O11 C61 C66 C65 -175.2(4)
C62 C61 C66 C65 4.5(6)
C66 C65 C68 N2 7.2(7)
C64 C65 C68 N2 -175.9(4)
N2 C69 C70 O15 33.8(4)
C72 C69 C70 O15 153.0(3)
C71 C69 C70 O15 -85.9(4)
N2 C69 C71 O14 -58.4(4)
C72 C69 C71 O14 177.1(3)
C70 C69 C71 O14 57.6(4)
N2 C69 C72 O13 -73.4(4)
C71 C69 C72 O13 50.5(5)
C70 C69 C72 O13 171.8(3)
O23 Tb1 Co1 O27 -83.41(14)
O9 Tb1 Co1 O27 -154.76(14)
O29 Tb1 Co1 O27 -179.91(17)
O10 Tb1 Co1 O27 110.46(17)
O4 Tb1 Co1 O27 -54.52(18)
O5 Tb1 Co1 O27 25.94(15)
O24 Tb1 Co1 O27 6.15(17)
O30 Tb1 Co1 O27 99.19(14)
Co3 Tb1 Co1 O27 -118.64(13)
Co2 Tb1 Co1 O27 23.0(3)
O23 Tb1 Co1 N6 177.96(12)
O9 Tb1 Co1 N6 106.61(12)
O29 Tb1 Co1 N6 81.47(15)
O10 Tb1 Co1 N6 11.83(16)
O4 Tb1 Co1 N6 -153.14(16)
O5 Tb1 Co1 N6 -72.69(13)
O24 Tb1 Co1 N6 -92.47(15)
O30 Tb1 Co1 N6 0.56(12)
Co3 Tb1 Co1 N6 142.74(10)
Co2 Tb1 Co1 N6 -75.6(3)
O23 Tb1 Co1 O22 91.38(13)
O9 Tb1 Co1 O22 20.03(14)
O29 Tb1 Co1 O22 -5.11(16)
O10 Tb1 Co1 O22 -74.75(17)
O4 Tb1 Co1 O22 120.28(16)
O5 Tb1 Co1 O22 -159.27(14)
O24 Tb1 Co1 O22 -179.05(16)
O30 Tb1 Co1 O22 -86.02(13)
Co3 Tb1 Co1 O22 56.16(11)
Co2 Tb1 Co1 O22 -162.2(3)
O23 Tb1 Co1 N5 -4.76(12)
O9 Tb1 Co1 N5 -76.11(12)
O29 Tb1 Co1 N5 -101.25(15)
O10 Tb1 Co1 N5 -170.89(16)
O4 Tb1 Co1 N5 24.13(16)
O5 Tb1 Co1 N5 104.59(13)
O24 Tb1 Co1 N5 84.80(15)
O30 Tb1 Co1 N5 177.84(12)
Co3 Tb1 Co1 N5 -39.99(10)
Co2 Tb1 Co1 N5 101.6(3)
O23 Tb1 Co1 O24 -89.56(14)
O9 Tb1 Co1 O24 -160.91(14)
O29 Tb1 Co1 O24 173.94(17)
O10 Tb1 Co1 O24 104.30(17)
O4 Tb1 Co1 O24 -60.67(17)
O5 Tb1 Co1 O24 19.79(14)
O30 Tb1 Co1 O24 93.03(13)
Co3 Tb1 Co1 O24 -124.79(12)
Co2 Tb1 Co1 O24 16.8(3)
O23 Tb1 Co1 O29 96.50(14)
O9 Tb1 Co1 O29 25.15(14)
O10 Tb1 Co1 O29 -69.64(17)
O4 Tb1 Co1 O29 125.39(17)
O5 Tb1 Co1 O29 -154.16(14)
O24 Tb1 Co1 O29 -173.94(17)
O30 Tb1 Co1 O29 -80.91(14)
Co3 Tb1 Co1 O29 61.27(12)
Co2 Tb1 Co1 O29 -157.1(3)
O23 Tb1 Co2 O7 18.61(15)
O9 Tb1 Co2 O7 90.83(14)
O29 Tb1 Co2 O7 118.13(18)
O10 Tb1 Co2 O7 -179.55(18)
O4 Tb1 Co2 O7 -4.41(17)
O5 Tb1 Co2 O7 -89.95(15)
O24 Tb1 Co2 O7 -71.44(17)
O30 Tb1 Co2 O7 -162.41(14)
Co3 Tb1 Co2 O7 54.67(13)
Co1 Tb1 Co2 O7 -86.9(3)
O23 Tb1 Co2 N3 -77.31(13)
O9 Tb1 Co2 N3 -5.09(13)
O29 Tb1 Co2 N3 22.21(17)
O10 Tb1 Co2 N3 84.53(16)
O4 Tb1 Co2 N3 -100.32(16)
O5 Tb1 Co2 N3 174.13(13)
O24 Tb1 Co2 N3 -167.36(15)
O30 Tb1 Co2 N3 101.67(12)
Co3 Tb1 Co2 N3 -41.25(10)
Co1 Tb1 Co2 N3 177.1(3)
O23 Tb1 Co2 O2 -157.21(14)
O9 Tb1 Co2 O2 -84.99(14)
O29 Tb1 Co2 O2 -57.69(18)
O10 Tb1 Co2 O2 4.63(17)
O4 Tb1 Co2 O2 179.78(18)
O5 Tb1 Co2 O2 94.23(14)
O24 Tb1 Co2 O2 112.74(16)
O30 Tb1 Co2 O2 21.77(14)
Co3 Tb1 Co2 O2 -121.15(12)
Co1 Tb1 Co2 O2 97.2(3)
O23 Tb1 Co2 O4 23.02(14)
O9 Tb1 Co2 O4 95.23(14)
O29 Tb1 Co2 O4 122.53(18)
O10 Tb1 Co2 O4 -175.15(17)
O5 Tb1 Co2 O4 -85.54(15)
O24 Tb1 Co2 O4 -67.04(16)
O30 Tb1 Co2 O4 -158.01(14)
Co3 Tb1 Co2 O4 59.08(12)
Co1 Tb1 Co2 O4 -82.5(3)
O23 Tb1 Co2 N4 101.97(13)
O9 Tb1 Co2 N4 174.19(13)
O29 Tb1 Co2 N4 -158.51(17)
O10 Tb1 Co2 N4 -96.19(16)
O4 Tb1 Co2 N4 78.96(16)
O5 Tb1 Co2 N4 -6.58(13)
O24 Tb1 Co2 N4 11.92(15)
O30 Tb1 Co2 N4 -79.05(13)
Co3 Tb1 Co2 N4 138.04(11)
Co1 Tb1 Co2 N4 -3.6(3)
O23 Tb1 Co2 O10 -161.84(14)
O9 Tb1 Co2 O10 -89.62(14)
O29 Tb1 Co2 O10 -62.32(18)
O4 Tb1 Co2 O10 175.15(17)
O5 Tb1 Co2 O10 89.61(14)
O24 Tb1 Co2 O10 108.11(16)
O30 Tb1 Co2 O10 17.14(14)
Co3 Tb1 Co2 O10 -125.77(12)
Co1 Tb1 Co2 O10 92.6(3)
O23 Tb1 Co3 O15 0.45(16)
O9 Tb1 Co3 O15 -179.88(16)
O29 Tb1 Co3 O15 93.36(14)
O10 Tb1 Co3 O15 -140.60(14)
O4 Tb1 Co3 O15 -85.60(14)
O5 Tb1 Co3 O15 -48.71(17)
O24 Tb1 Co3 O15 36.76(14)
O30 Tb1 Co3 O15 134.21(16)
Co1 Tb1 Co3 O15 64.52(12)
Co2 Tb1 Co3 O15 -113.48(12)
O23 Tb1 Co3 O20 -177.44(17)
O9 Tb1 Co3 O20 2.23(16)
O29 Tb1 Co3 O20 -84.53(14)
O10 Tb1 Co3 O20 41.51(14)
O4 Tb1 Co3 O20 96.51(14)
O5 Tb1 Co3 O20 133.40(17)
O24 Tb1 Co3 O20 -141.14(14)
O30 Tb1 Co3 O20 -43.68(17)
Co1 Tb1 Co3 O20 -113.37(13)
Co2 Tb1 Co3 O20 68.63(13)
O9 Tb1 Co3 O23 179.67(16)
O29 Tb1 Co3 O23 92.91(13)
O10 Tb1 Co3 O23 -141.06(13)
O4 Tb1 Co3 O23 -86.06(13)
O5 Tb1 Co3 O23 -49.16(16)
O24 Tb1 Co3 O23 36.30(13)
O30 Tb1 Co3 O23 133.76(16)
Co1 Tb1 Co3 O23 64.07(11)
Co2 Tb1 Co3 O23 -113.94(11)
O23 Tb1 Co3 O9 -179.67(16)
O29 Tb1 Co3 O9 -86.76(13)
O10 Tb1 Co3 O9 39.27(13)
O4 Tb1 Co3 O9 94.27(13)
O5 Tb1 Co3 O9 131.17(16)
O24 Tb1 Co3 O9 -143.37(13)
O30 Tb1 Co3 O9 -45.91(15)
Co1 Tb1 Co3 O9 -115.60(11)
Co2 Tb1 Co3 O9 66.39(11)
O23 Tb1 Co3 O14 89.31(14)
O9 Tb1 Co3 O14 -91.01(13)
O29 Tb1 Co3 O14 -177.78(10)
O10 Tb1 Co3 O14 -51.74(10)
O4 Tb1 Co3 O14 3.26(10)
O5 Tb1 Co3 O14 40.15(14)
O24 Tb1 Co3 O14 125.62(10)
O30 Tb1 Co3 O14 -136.93(13)
Co1 Tb1 Co3 O14 153.38(8)
Co2 Tb1 Co3 O14 -24.62(8)
O23 Tb1 Co3 O19 -91.29(14)
O9 Tb1 Co3 O19 88.39(13)
O29 Tb1 Co3 O19 1.63(10)
O10 Tb1 Co3 O19 127.66(10)
O4 Tb1 Co3 O19 -177.34(10)
O5 Tb1 Co3 O19 -140.45(14)
O24 Tb1 Co3 O19 -54.98(10)
O30 Tb1 Co3 O19 42.48(13)
Co1 Tb1 Co3 O19 -27.21(8)
Co2 Tb1 Co3 O19 154.78(8)
O23 Tb1 Co3 Co4 -35.9(8)
O9 Tb1 Co3 Co4 143.8(8)
O29 Tb1 Co3 Co4 57.0(8)
O10 Tb1 Co3 Co4 -177(27)
O4 Tb1 Co3 Co4 -121.9(8)
O5 Tb1 Co3 Co4 -85.0(8)
O24 Tb1 Co3 Co4 0.4(8)
O30 Tb1 Co3 Co4 97.9(8)
Co1 Tb1 Co3 Co4 28.2(8)
Co2 Tb1 Co3 Co4 -149.8(8)
O20 Co3 Co4 O15 -179.54(17)
O23 Co3 Co4 O15 2.80(16)
O9 Co3 Co4 O15 -179.81(17)
O14 Co3 Co4 O15 -87.59(14)
O19 Co3 Co4 O15 92.95(14)
Tb1 Co3 Co4 O15 37.6(8)
O15 Co3 Co4 O20 179.54(17)
O23 Co3 Co4 O20 -177.66(17)
O9 Co3 Co4 O20 -0.27(16)
O14 Co3 Co4 O20 91.95(14)
O19 Co3 Co4 O20 -87.51(14)
Tb1 Co3 Co4 O20 -142.9(8)
O15 Co3 Co4 O12 179.13(17)
O20 Co3 Co4 O12 -0.41(17)
O23 Co3 Co4 O12 -178.07(17)
O9 Co3 Co4 O12 -0.68(17)
O14 Co3 Co4 O12 91.54(15)
O19 Co3 Co4 O12 -87.92(15)
Tb1 Co3 Co4 O12 -143.3(8)
O15 Co3 Co4 N2 87.28(16)
O20 Co3 Co4 N2 -92.26(15)
O23 Co3 Co4 N2 90.08(15)
O9 Co3 Co4 N2 -92.53(15)
O14 Co3 Co4 N2 -0.31(13)
O19 Co3 Co4 N2 -179.77(13)
Tb1 Co3 Co4 N2 124.9(8)
O15 Co3 Co4 N1 -93.99(16)
O20 Co3 Co4 N1 86.47(16)
O23 Co3 Co4 N1 -91.19(16)
O9 Co3 Co4 N1 86.20(15)
O14 Co3 Co4 N1 178.42(13)
O19 Co3 Co4 N1 -1.04(13)
Tb1 Co3 Co4 N1 -56.4(8)
O15 Co3 Co4 O17 -2.07(17)
O20 Co3 Co4 O17 178.39(17)
O23 Co3 Co4 O17 0.73(17)
O9 Co3 Co4 O17 178.12(16)
O14 Co3 Co4 O17 -89.65(15)
O19 Co3 Co4 O17 90.88(15)
Tb1 Co3 Co4 O17 35.5(8)
C54 C56 N1 C57 179.1(4)
C54 C56 N1 Co4 6.1(6)
C59 C57 N1 C56 -60.5(5)
C58 C57 N1 C56 61.1(5)
C60 C57 N1 C56 179.7(4)
C59 C57 N1 Co4 113.2(3)
C58 C57 N1 Co4 -125.2(3)
C60 C57 N1 Co4 -6.6(4)
O15 Co4 N1 C56 72.0(4)
O20 Co4 N1 C56 159.6(4)
O12 Co4 N1 C56 -107.6(4)
N2 Co4 N1 C56 124.2(9)
O17 Co4 N1 C56 -18.8(4)
Co3 Co4 N1 C56 115.6(3)
O15 Co4 N1 C57 -101.4(3)
O20 Co4 N1 C57 -13.8(3)
O12 Co4 N1 C57 79.0(3)
N2 Co4 N1 C57 -49.2(11)
O17 Co4 N1 C57 167.8(3)
Co3 Co4 N1 C57 -57.8(3)
C65 C68 N2 C69 -179.2(4)
C65 C68 N2 Co4 13.1(6)
C72 C69 N2 C68 67.5(5)
C71 C69 N2 C68 -56.3(5)
C70 C69 N2 C68 -176.0(4)
C72 C69 N2 Co4 -123.7(3)
C71 C69 N2 Co4 112.5(3)
C70 C69 N2 Co4 -7.2(4)
O15 Co4 N2 C68 154.7(3)
O20 Co4 N2 C68 67.0(3)
O12 Co4 N2 C68 -25.7(3)
N1 Co4 N2 C68 102.2(10)
O17 Co4 N2 C68 -114.7(3)
Co3 Co4 N2 C68 110.8(3)
O15 Co4 N2 C69 -13.8(3)
O20 Co4 N2 C69 -101.5(3)
O12 Co4 N2 C69 165.8(3)
N1 Co4 N2 C69 -66.3(11)
O17 Co4 N2 C69 76.8(3)
Co3 Co4 N2 C69 -57.7(2)
C17 C20 N3 C21 -179.3(4)
C17 C20 N3 Co2 -4.9(6)
C22 C21 N3 C20 48.3(5)
C23 C21 N3 C20 167.5(4)
C24 C21 N3 C20 -73.7(4)
C22 C21 N3 Co2 -126.6(3)
C23 C21 N3 Co2 -7.4(4)
C24 C21 N3 Co2 111.4(3)
O7 Co2 N3 C20 -1.9(4)
O2 Co2 N3 C20 -94.8(4)
O4 Co2 N3 C20 89.7(4)
N4 Co2 N3 C20 -1(9)
O10 Co2 N3 C20 173.4(4)
Tb1 Co2 N3 C20 131.5(3)
O7 Co2 N3 C21 172.7(3)
O2 Co2 N3 C21 79.8(3)
O4 Co2 N3 C21 -95.7(3)
N4 Co2 N3 C21 174(100)
O10 Co2 N3 C21 -12.0(3)
Tb1 Co2 N3 C21 -53.9(3)
C3 C8 N4 C9 -170.3(4)
C3 C8 N4 Co2 -3.3(6)
C11 C9 N4 C8 -82.2(5)
C10 C9 N4 C8 38.5(5)
C12 C9 N4 C8 156.5(4)
C11 C9 N4 Co2 109.8(3)
C10 C9 N4 Co2 -129.5(3)
C12 C9 N4 Co2 -11.5(4)
O7 Co2 N4 C8 -83.4(4)
N3 Co2 N4 C8 -85(9)
O2 Co2 N4 C8 9.3(4)
O4 Co2 N4 C8 -175.2(4)
O10 Co2 N4 C8 101.2(4)
Tb1 Co2 N4 C8 143.2(3)
O7 Co2 N4 C9 84.1(3)
N3 Co2 N4 C9 83(9)
O2 Co2 N4 C9 176.9(3)
O4 Co2 N4 C9 -7.7(3)
O10 Co2 N4 C9 -91.2(3)
Tb1 Co2 N4 C9 -49.3(3)
C38 C44 N5 C45 -179.6(4)
C38 C44 N5 Co1 -7.8(6)
C47 C45 N5 C44 -77.3(4)
C48 C45 N5 C44 163.2(4)
C46 C45 N5 C44 43.3(5)
C47 C45 N5 Co1 110.1(3)
C48 C45 N5 Co1 -9.5(4)
C46 C45 N5 Co1 -129.4(3)
O27 Co1 N5 C44 -89.6(3)
N6 Co1 N5 C44 -150(3)
O22 Co1 N5 C44 2.7(4)
O24 Co1 N5 C44 177.2(3)
O29 Co1 N5 C44 92.2(3)
Tb1 Co1 N5 C44 133.5(3)
O27 Co1 N5 C45 82.6(3)
N6 Co1 N5 C45 22(3)
O22 Co1 N5 C45 174.9(3)
O24 Co1 N5 C45 -10.7(3)
O29 Co1 N5 C45 -95.6(3)
Tb1 Co1 N5 C45 -54.4(2)
C26 C32 N6 C33 -175.6(4)
C26 C32 N6 Co1 0.5(6)
C36 C33 N6 C32 -68.3(5)
C34 C33 N6 C32 52.8(5)
C35 C33 N6 C32 172.0(4)
C36 C33 N6 Co1 115.1(3)
C34 C33 N6 Co1 -123.7(3)
C35 C33 N6 Co1 -4.6(4)
O27 Co1 N6 C32 -9.4(4)
O22 Co1 N6 C32 -102.1(3)
N5 Co1 N6 C32 51(3)
O24 Co1 N6 C32 83.5(3)
O29 Co1 N6 C32 168.7(3)
Tb1 Co1 N6 C32 127.2(3)
O27 Co1 N6 C33 166.9(3)
O22 Co1 N6 C33 74.2(3)
N5 Co1 N6 C33 -132(3)
O24 Co1 N6 C33 -100.2(3)
O29 Co1 N6 C33 -14.9(3)
Tb1 Co1 N6 C33 -56.5(3)
C6 C1 O1 C7 -8.2(7)
C2 C1 O1 C7 170.7(4)
C3 C2 O2 Co2 11.5(6)
C1 C2 O2 Co2 -167.7(3)
O7 Co2 O2 C2 70.1(3)
N3 Co2 O2 C2 165.7(3)
O4 Co2 O2 C2 -111.1(15)
N4 Co2 O2 C2 -13.4(3)
O10 Co2 O2 C2 -109.9(3)
Tb1 Co2 O2 C2 -112.9(3)
C9 C12 O4 Co2 -40.9(4)
C9 C12 O4 Tb1 80.1(3)
O7 Co2 O4 C12 -55.6(3)
N3 Co2 O4 C12 -151.6(3)
O2 Co2 O4 C12 125.5(15)
N4 Co2 O4 C12 27.4(3)
O10 Co2 O4 C12 124.3(3)
Tb1 Co2 O4 C12 127.6(3)
O7 Co2 O4 Tb1 176.80(13)
N3 Co2 O4 Tb1 80.80(14)
O2 Co2 O4 Tb1 -2.1(16)
N4 Co2 O4 Tb1 -100.17(14)
O10 Co2 O4 Tb1 -3.26(12)
O23 Tb1 O4 C12 79.5(3)
O9 Tb1 O4 C12 158.3(3)
O29 Tb1 O4 C12 117.0(3)
O10 Tb1 O4 C12 -120.4(3)
O5 Tb1 O4 C12 -38.3(3)
O24 Tb1 O4 C12 16.0(3)
O30 Tb1 O4 C12 -94.0(3)
Co3 Tb1 O4 C12 119.1(3)
Co1 Tb1 O4 C12 50.7(3)
Co2 Tb1 O4 C12 -123.3(3)
O23 Tb1 O4 Co2 -157.18(14)
O9 Tb1 O4 Co2 -78.41(13)
O29 Tb1 O4 Co2 -119.68(18)
O10 Tb1 O4 Co2 2.87(10)
O5 Tb1 O4 Co2 85.00(13)
O24 Tb1 O4 Co2 139.29(11)
O30 Tb1 O4 Co2 29.34(18)
Co3 Tb1 O4 Co2 -117.58(11)
Co1 Tb1 O4 Co2 174.05(3)
C9 C11 O5 Tb1 -25.9(6)
O23 Tb1 O5 C11 -51.3(4)
O9 Tb1 O5 C11 50.9(5)
O29 Tb1 O5 C11 -148.5(4)
O10 Tb1 O5 C11 82.5(4)
O4 Tb1 O5 C11 16.2(4)
O24 Tb1 O5 C11 -119.4(4)
O30 Tb1 O5 C11 157.1(4)
Co3 Tb1 O5 C11 -21.0(5)
Co1 Tb1 O5 C11 -130.4(4)
Co2 Tb1 O5 C11 49.4(4)
C14 C13 O6 C19 1.6(7)
C18 C13 O6 C19 -177.8(4)
C17 C18 O7 Co2 -12.7(6)
C13 C18 O7 Co2 167.4(3)
N3 Co2 O7 C18 10.3(3)
O2 Co2 O7 C18 94.8(3)
O4 Co2 O7 C18 -85.1(3)
N4 Co2 O7 C18 -169.7(3)
O10 Co2 O7 C18 -85.8(16)
Tb1 Co2 O7 C18 -82.1(3)
C21 C24 O9 Co3 128.3(3)
C21 C24 O9 Tb1 -30.1(5)
O15 Co3 O9 C24 11(5)
O20 Co3 O9 C24 15.6(3)
O23 Co3 O9 C24 -166.1(3)
O14 Co3 O9 C24 -76.9(3)
O19 Co3 O9 C24 104.3(3)
Co4 Co3 O9 C24 15.7(3)
Tb1 Co3 O9 C24 -165.8(3)
O15 Co3 O9 Tb1 177(100)
O20 Co3 O9 Tb1 -178.60(10)
O23 Co3 O9 Tb1 -0.22(10)
O14 Co3 O9 Tb1 88.94(11)
O19 Co3 O9 Tb1 -89.84(11)
Co4 Co3 O9 Tb1 -178.42(3)
O23 Tb1 O9 C24 161.3(4)
O29 Tb1 O9 C24 -115.2(4)
O10 Tb1 O9 C24 18.7(3)
O4 Tb1 O9 C24 83.6(4)
O5 Tb1 O9 C24 50.0(4)
O24 Tb1 O9 C24 -143.5(3)
O30 Tb1 O9 C24 -47.8(4)
Co3 Tb1 O9 C24 161.1(4)
Co1 Tb1 O9 C24 -128.6(3)
Co2 Tb1 O9 C24 51.5(3)
O23 Tb1 O9 Co3 0.21(10)
O29 Tb1 O9 Co3 83.75(11)
O10 Tb1 O9 Co3 -142.38(12)
O4 Tb1 O9 Co3 -77.48(11)
O5 Tb1 O9 Co3 -111.1(2)
O24 Tb1 O9 Co3 55.45(17)
O30 Tb1 O9 Co3 151.15(10)
Co1 Tb1 O9 Co3 70.29(9)
Co2 Tb1 O9 Co3 -109.58(9)
C21 C23 O10 Co2 -41.8(4)
C21 C23 O10 Tb1 76.2(3)
O7 Co2 O10 C23 126.7(15)
N3 Co2 O10 C23 30.1(2)
O2 Co2 O10 C23 -53.9(2)
O4 Co2 O10 C23 126.0(2)
N4 Co2 O10 C23 -150.0(3)
Tb1 Co2 O10 C23 122.7(3)
O7 Co2 O10 Tb1 4.0(16)
N3 Co2 O10 Tb1 -92.55(14)
O2 Co2 O10 Tb1 -176.62(12)
O4 Co2 O10 Tb1 3.28(12)
N4 Co2 O10 Tb1 87.35(14)
O23 Tb1 O10 C23 -94.3(3)
O9 Tb1 O10 C23 -36.6(2)
O29 Tb1 O10 C23 26.8(3)
O4 Tb1 O10 C23 -122.5(3)
O5 Tb1 O10 C23 158.8(2)
O24 Tb1 O10 C23 123.5(2)
O30 Tb1 O10 C23 77.9(2)
Co3 Tb1 O10 C23 -60.5(2)
Co1 Tb1 O10 C23 66.4(3)
Co2 Tb1 O10 C23 -119.7(3)
O23 Tb1 O10 Co2 25.37(19)
O9 Tb1 O10 Co2 83.05(12)
O29 Tb1 O10 Co2 146.48(10)
O4 Tb1 O10 Co2 -2.85(10)
O5 Tb1 O10 Co2 -81.56(12)
O24 Tb1 O10 Co2 -116.78(14)
O30 Tb1 O10 Co2 -162.45(14)
Co3 Tb1 O10 Co2 59.18(12)
Co1 Tb1 O10 Co2 -173.95(3)
C62 C61 O11 C67 -1.2(7)
C66 C61 O11 C67 178.5(5)
C65 C66 O12 Co4 -16.2(6)
C61 C66 O12 Co4 164.8(3)
O15 Co4 O12 C66 62(11)
O20 Co4 O12 C66 -61.7(3)
N2 Co4 O12 C66 27.1(3)
N1 Co4 O12 C66 -146.2(3)
O17 Co4 O12 C66 119.4(3)
Co3 Co4 O12 C66 -61.4(3)
C69 C71 O14 Co3 -19.3(5)
O15 Co3 O14 C71 1.1(3)
O20 Co3 O14 C71 79.8(3)
O23 Co3 O14 C71 -96.6(3)
O9 Co3 O14 C71 179.8(3)
O19 Co3 O14 C71 -152(2)
Co4 Co3 O14 C71 40.3(3)
Tb1 Co3 O14 C71 -138.3(3)
C69 C70 O15 Co4 -45.8(4)
C69 C70 O15 Co3 62.6(4)
O20 Co4 O15 C70 121.8(2)
O12 Co4 O15 C70 -2(11)
N2 Co4 O15 C70 33.0(3)
N1 Co4 O15 C70 -153.7(3)
O17 Co4 O15 C70 -59.4(2)
Co3 Co4 O15 C70 122.1(3)
O20 Co4 O15 Co3 -0.32(12)
O12 Co4 O15 Co3 -124(10)
N2 Co4 O15 Co3 -89.10(13)
N1 Co4 O15 Co3 84.17(13)
O17 Co4 O15 Co3 178.53(12)
O20 Co3 O15 C70 -114.2(3)
O23 Co3 O15 C70 67.5(3)
O9 Co3 O15 C70 -109(5)
O14 Co3 O15 C70 -21.7(3)
O19 Co3 O15 C70 157.2(3)
Co4 Co3 O15 C70 -114.5(3)
Tb1 Co3 O15 C70 67.2(3)
O20 Co3 O15 Co4 0.30(11)
O23 Co3 O15 Co4 -178.07(11)
O9 Co3 O15 Co4 5(5)
O14 Co3 O15 Co4 92.79(12)
O19 Co3 O15 Co4 -88.37(12)
Tb1 Co3 O15 Co4 -178.37(3)
C51 C50 O16 C55 1.6(7)
C49 C50 O16 C55 -178.3(4)
C54 C49 O17 Co4 -22.8(5)
C50 C49 O17 Co4 159.2(3)
O15 Co4 O17 C49 -63.0(3)
O20 Co4 O17 C49 -26(4)
O12 Co4 O17 C49 117.6(3)
N2 Co4 O17 C49 -148.2(3)
N1 Co4 O17 C49 26.7(3)
Co3 Co4 O17 C49 -61.6(3)
C57 C59 O19 Co3 -19.7(5)
O15 Co3 O19 C59 80.6(3)
O20 Co3 O19 C59 1.9(3)
O23 Co3 O19 C59 178.2(3)
O9 Co3 O19 C59 -98.0(3)
O14 Co3 O19 C59 -127(3)
Co4 Co3 O19 C59 41.4(3)
Tb1 Co3 O19 C59 -140.0(3)
C57 C60 O20 Co4 -45.0(4)
C57 C60 O20 Co3 63.2(4)
O15 Co4 O20 C60 122.5(2)
O12 Co4 O20 C60 -58.1(2)
N2 Co4 O20 C60 -152.3(3)
N1 Co4 O20 C60 32.6(3)
O17 Co4 O20 C60 86(4)
Co3 Co4 O20 C60 122.2(3)
O15 Co4 O20 Co3 0.32(12)
O12 Co4 O20 Co3 179.72(12)
N2 Co4 O20 Co3 85.51(13)
N1 Co4 O20 Co3 -89.58(13)
O17 Co4 O20 Co3 -36(4)
O15 Co3 O20 C60 -115.3(3)
O23 Co3 O20 C60 -90.9(16)
O9 Co3 O20 C60 64.8(3)
O14 Co3 O20 C60 155.6(3)
O19 Co3 O20 C60 -22.4(3)
Co4 Co3 O20 C60 -115.0(3)
Tb1 Co3 O20 C60 63.3(3)
O15 Co3 O20 Co4 -0.30(11)
O23 Co3 O20 Co4 24.1(17)
O9 Co3 O20 Co4 179.82(11)
O14 Co3 O20 Co4 -89.42(12)
O19 Co3 O20 Co4 92.58(12)
Tb1 Co3 O20 Co4 178.31(4)
C41 C42 O21 C43 -0.3(6)
C37 C42 O21 C43 178.9(4)
C38 C37 O22 Co1 -11.6(6)
C42 C37 O22 Co1 169.0(3)
O27 Co1 O22 C37 90.0(3)
N6 Co1 O22 C37 -174.7(3)
N5 Co1 O22 C37 6.6(3)
O24 Co1 O22 C37 -93.1(13)
O29 Co1 O22 C37 -89.8(3)
Tb1 Co1 O22 C37 -86.4(3)
C45 C47 O23 Co3 130.0(3)
C45 C47 O23 Tb1 -33.3(5)
O15 Co3 O23 C47 11.2(3)
O20 Co3 O23 C47 -12.9(17)
O9 Co3 O23 C47 -168.9(3)
O14 Co3 O23 C47 100.7(3)
O19 Co3 O23 C47 -81.4(3)
Co4 Co3 O23 C47 9.4(3)
Tb1 Co3 O23 C47 -169.1(3)
O15 Co3 O23 Tb1 -179.70(11)
O20 Co3 O23 Tb1 156.2(16)
O9 Co3 O23 Tb1 0.22(10)
O14 Co3 O23 Tb1 -90.21(12)
O19 Co3 O23 Tb1 87.69(12)
Co4 Co3 O23 Tb1 178.51(3)
O9 Tb1 O23 C47 165.1(4)
O29 Tb1 O23 C47 86.2(4)
O10 Tb1 O23 C47 -136.8(3)
O4 Tb1 O23 C47 -110.9(4)
O5 Tb1 O23 C47 -44.7(4)
O24 Tb1 O23 C47 20.3(4)
O30 Tb1 O23 C47 58.9(4)
Co3 Tb1 O23 C47 165.3(4)
Co1 Tb1 O23 C47 53.6(4)
Co2 Tb1 O23 C47 -123.2(4)
O9 Tb1 O23 Co3 -0.21(10)
O29 Tb1 O23 Co3 -79.13(11)
O10 Tb1 O23 Co3 57.90(17)
O4 Tb1 O23 Co3 83.82(11)
O5 Tb1 O23 Co3 149.97(10)
O24 Tb1 O23 Co3 -144.99(12)
O30 Tb1 O23 Co3 -106.36(19)
Co1 Tb1 O23 Co3 -111.64(10)
Co2 Tb1 O23 Co3 71.56(10)
C45 C48 O24 Co1 -42.5(3)
C45 C48 O24 Tb1 73.1(3)
O27 Co1 O24 C48 -53.1(2)
N6 Co1 O24 C48 -148.7(2)
O22 Co1 O24 C48 130.0(12)
N5 Co1 O24 C48 29.8(2)
O29 Co1 O24 C48 126.7(2)
Tb1 Co1 O24 C48 122.6(3)
O27 Co1 O24 Tb1 -175.74(11)
N6 Co1 O24 Tb1 88.68(13)
O22 Co1 O24 Tb1 7.4(13)
N5 Co1 O24 Tb1 -92.82(13)
O29 Co1 O24 Tb1 4.06(11)
O23 Tb1 O24 C48 -35.8(2)
O9 Tb1 O24 C48 -90.9(3)
O29 Tb1 O24 C48 -121.7(3)
O10 Tb1 O24 C48 118.1(2)
O4 Tb1 O24 C48 27.2(3)
O5 Tb1 O24 C48 82.1(2)
O30 Tb1 O24 C48 161.9(2)
Co3 Tb1 O24 C48 -57.9(2)
Co1 Tb1 O24 C48 -118.1(3)
Co2 Tb1 O24 C48 63.5(3)
O23 Tb1 O24 Co1 82.35(12)
O9 Tb1 O24 Co1 27.20(19)
O29 Tb1 O24 Co1 -3.58(10)
O10 Tb1 O24 Co1 -123.79(13)
O4 Tb1 O24 Co1 145.30(10)
O5 Tb1 O24 Co1 -159.76(14)
O30 Tb1 O24 Co1 -80.01(12)
Co3 Tb1 O24 Co1 60.24(11)
Co2 Tb1 O24 Co1 -178.40(3)
C29 C30 O26 C31 -11.6(7)
C25 C30 O26 C31 168.4(4)
C26 C25 O27 Co1 -9.2(6)
C30 C25 O27 Co1 172.5(3)
N6 Co1 O27 C25 13.5(3)
O22 Co1 O27 C25 100.8(3)
N5 Co1 O27 C25 -164.0(3)
O24 Co1 O27 C25 -78.9(3)
O29 Co1 O27 C25 -85(4)
Tb1 Co1 O27 C25 -83.2(3)
C33 C35 O29 Co1 -42.7(4)
C33 C35 O29 Tb1 78.4(3)
O27 Co1 O29 C35 131(4)
N6 Co1 O29 C35 32.4(2)
O22 Co1 O29 C35 -54.6(2)
N5 Co1 O29 C35 -150.1(2)
O24 Co1 O29 C35 125.1(2)
Tb1 Co1 O29 C35 129.3(3)
O27 Co1 O29 Tb1 2(4)
N6 Co1 O29 Tb1 -96.82(13)
O22 Co1 O29 Tb1 176.13(12)
N5 Co1 O29 Tb1 80.68(14)
O24 Co1 O29 Tb1 -4.20(11)
O23 Tb1 O29 C35 161.0(3)
O9 Tb1 O29 C35 82.3(3)
O10 Tb1 O29 C35 18.4(3)
O4 Tb1 O29 C35 124.2(3)
O5 Tb1 O29 C35 -88.0(3)
O24 Tb1 O29 C35 -118.8(3)
O30 Tb1 O29 C35 -32.2(2)
Co3 Tb1 O29 C35 122.2(2)
Co1 Tb1 O29 C35 -122.4(3)
Co2 Tb1 O29 C35 55.1(3)
O23 Tb1 O29 Co1 -76.65(12)
O9 Tb1 O29 Co1 -155.34(13)
O10 Tb1 O29 Co1 140.75(11)
O4 Tb1 O29 Co1 -113.40(18)
O5 Tb1 O29 Co1 34.37(18)
O24 Tb1 O29 Co1 3.59(10)
O30 Tb1 O29 Co1 90.17(12)
Co3 Tb1 O29 Co1 -115.50(11)
Co2 Tb1 O29 Co1 177.45(3)
C33 C36 O30 Tb1 -16.6(6)
O23 Tb1 O30 C36 32.8(5)
O9 Tb1 O30 C36 -65.2(4)
O29 Tb1 O30 C36 4.7(4)
O10 Tb1 O30 C36 -135.7(4)
O4 Tb1 O30 C36 -160.5(4)
O5 Tb1 O30 C36 145.0(4)
O24 Tb1 O30 C36 71.0(4)
Co3 Tb1 O30 C36 -36.8(4)
Co1 Tb1 O30 C36 38.1(4)
Co2 Tb1 O30 C36 -145.1(4)
